data_1571440
loop_
_publ_author_name
'Li, Yijie'
'Tamizmani, Masilamani'
'Akram, Manjur O.'
'Martin, Caleb D.'

_publ_section_title
;
 Carborane-arene fused boracyclic analogues of polycyclic aromatic
 hydrocarbons accessed by intramolecular borylation.
;
_journal_issue 20
_journal_name_full 'Chemical science'
_journal_page_first 7568
_journal_page_last 7575
_journal_paper_doi 10.1039/d4sc00990h
_journal_volume 15
_journal_year 2024
_chemical_formula_sum 'C16 H30 B21 Br'
_chemical_formula_weight 529.32
_chemical_name_systematic BrBPhoCb2
_chemical_properties_physical Air-sensitive,Moisture-sensitive
_space_group_crystal_system monoclinic
_space_group_IT_number 14
_space_group_name_Hall '-P 2ybc'
_space_group_name_H-M_alt 'P 1 21/c 1'
_atom_sites_solution_hydrogens geom
_atom_sites_solution_primary direct
_audit_creation_method SHELXL-2013
_audit_update_record
;
2024-02-09 deposited with the CCDC.	2024-04-16 downloaded from the CCDC.
;
_cell_angle_alpha 90
_cell_angle_beta 101.450(2)
_cell_angle_gamma 90
_cell_formula_units_Z 4
_cell_length_a 16.7926(7)
_cell_length_b 11.1704(4)
_cell_length_c 14.4378(6)
_cell_measurement_reflns_used 9992
_cell_measurement_temperature 150(2)
_cell_measurement_theta_max 28.09
_cell_measurement_theta_min 2.20
_cell_volume 2654.34(18)
_computing_cell_refinement 'Bruker SAINT'
_computing_data_collection 'Bruker APEX2'
_computing_data_reduction 'Bruker SAINT'
_computing_molecular_graphics 'Bruker SHELXTL'
_computing_publication_material 'Bruker SHELXTL'
_computing_structure_refinement 'SHELXL-2013 (Sheldrick, 2013)'
_computing_structure_solution 'SHELXS-97 (Sheldrick 2008)'
_diffrn_ambient_temperature 150(2)
_diffrn_measured_fraction_theta_full 0.996
_diffrn_measured_fraction_theta_max 0.982
_diffrn_measurement_device_type 'Bruker APEX-II CCD'
_diffrn_measurement_method '\f and \w scans'
_diffrn_radiation_type MoK\a
_diffrn_radiation_wavelength 0.71073
_diffrn_reflns_av_unetI/netI 0.0224
_diffrn_reflns_Laue_measured_fraction_full 0.996
_diffrn_reflns_Laue_measured_fraction_max 0.982
_diffrn_reflns_limit_h_max 21
_diffrn_reflns_limit_h_min -21
_diffrn_reflns_limit_k_max 14
_diffrn_reflns_limit_k_min -14
_diffrn_reflns_limit_l_max 18
_diffrn_reflns_limit_l_min -6
_diffrn_reflns_number 5831
_diffrn_reflns_point_group_measured_fraction_full 0.996
_diffrn_reflns_point_group_measured_fraction_max 0.982
_diffrn_reflns_theta_full 25.242
_diffrn_reflns_theta_max 27.270
_diffrn_reflns_theta_min 2.763
_exptl_absorpt_coefficient_mu 1.558
_exptl_absorpt_correction_T_max 0.669
_exptl_absorpt_correction_T_min 0.501
_exptl_absorpt_correction_type multi-scan
_exptl_absorpt_process_details SADabs
_exptl_crystal_colour colourless
_exptl_crystal_density_diffrn 1.325
_exptl_crystal_description block
_exptl_crystal_F_000 1064
_exptl_crystal_recrystallization_method 'vapor diffusion by dichloromethane solution into toluene'
_exptl_crystal_size_max 0.400
_exptl_crystal_size_mid 0.199
_exptl_crystal_size_min 0.180
_refine_diff_density_max 1.462
_refine_diff_density_min -0.456
_refine_diff_density_rms 0.070
_refine_ls_extinction_method none
_refine_ls_goodness_of_fit_ref 1.081
_refine_ls_hydrogen_treatment constr
_refine_ls_matrix_type full
_refine_ls_number_parameters 344
_refine_ls_number_reflns 5831
_refine_ls_number_restraints 0
_refine_ls_restrained_S_all 1.081
_refine_ls_R_factor_all 0.0417
_refine_ls_R_factor_gt 0.0379
_refine_ls_shift/su_max 0.001
_refine_ls_shift/su_mean 0.000
_refine_ls_structure_factor_coef Fsqd
_refine_ls_weighting_details 'w=1/[\s^2^(Fo^2^)+(0.0389P)^2^+4.6575P] where P=(Fo^2^+2Fc^2^)/3'
_refine_ls_weighting_scheme calc
_refine_ls_wR_factor_gt 0.0990
_refine_ls_wR_factor_ref 0.1013
_reflns_Friedel_coverage 0.000
_reflns_number_gt 5357
_reflns_number_total 5831
_reflns_threshold_expression 'I > 2\s(I)'
_cod_data_source_file d4sc00990h2.cif
_cod_data_source_block BrBPhoCb2
_cod_depositor_comments
;
The following automatic conversions were performed:

data item '_exptl_absorpt_correction_type' value 'MULTI-SCAN' was
changed to 'multi-scan' in accordance with the
/home/data/users/saulius/crontab/automatic-downloads/rss-feeds/RSC/lib/dictionaries/cif_core.dic
dictionary named 'cif_core.dic' version 2.4.2 last updated on
2011-04-26.

data item '_atom_sites_solution_primary' value 'DIRECT METHODS' was
changed to 'direct'.

Automatic conversion script
Id: cif_fix_values 8170 2020-07-09 18:12:32Z antanas 

 Adding full bibliography for 1571438--1571443.cif.
;
_cod_original_sg_symbol_H-M 'P 21/c'
_cod_database_code 1571440
_shelx_space_group_comment
; 
The symmetry employed for this shelxl refinement is uniquely defined 
by the following loop, which should always be used as a source of 
symmetry information in preference to the above space-group names. 
They are only intended as comments. 
;
_shelx_estimated_absorpt_t_min 0.574
_shelx_estimated_absorpt_t_max 0.767
_shelxl_version_number 2013-4

loop_
_space_group_symop_operation_xyz
'x, y, z'
'-x, y+1/2, -z+1/2'
'-x, -y, -z'
'x, -y-1/2, z-1/2'

loop_
_atom_site_label
_atom_site_type_symbol
_atom_site_fract_x
_atom_site_fract_y
_atom_site_fract_z
_atom_site_U_iso_or_equiv
_atom_site_adp_type
_atom_site_occupancy
_atom_site_site_symmetry_order
_atom_site_calc_flag
_atom_site_refinement_flags_posn
_atom_site_refinement_flags_adp
_atom_site_refinement_flags_occupancy
_atom_site_disorder_assembly
_atom_site_disorder_group
B1 B 0.21548(16) 0.5071(2) 0.55452(19) 0.0155(5) Uani 1 1 d . . . . .
B2 B 0.24014(17) 0.5550(2) 0.36204(19) 0.0176(5) Uani 1 1 d . . . . .
H2 H 0.3061 0.5306 0.3755 0.021 Uiso 1 1 calc R U . . .
B3 B 0.16174(17) 0.4455(2) 0.3585(2) 0.0192(5) Uani 1 1 d . . . . .
H3 H 0.1756 0.3477 0.3685 0.023 Uiso 1 1 calc R U . . .
B4 B 0.08178(17) 0.5132(3) 0.4034(2) 0.0210(6) Uani 1 1 d . . . . .
H4 H 0.0432 0.4605 0.4436 0.025 Uiso 1 1 calc R U . . .
B5 B 0.10947(16) 0.6644(2) 0.4331(2) 0.0189(5) Uani 1 1 d . . . . .
H5 H 0.0898 0.7115 0.4933 0.023 Uiso 1 1 calc R U . . .
B6 B 0.11949(17) 0.7408(3) 0.3294(2) 0.0196(5) Uani 1 1 d . . . . .
H6 H 0.1058 0.8387 0.3203 0.023 Uiso 1 1 calc R U . . .
B7 B 0.04152(17) 0.6327(3) 0.3261(2) 0.0239(6) Uani 1 1 d . . . . .
H7 H -0.0242 0.6585 0.3144 0.029 Uiso 1 1 calc R U . . .
B8 B 0.07423(19) 0.4971(3) 0.2794(2) 0.0245(6) Uani 1 1 d . . . . .
H8 H 0.0300 0.4336 0.2365 0.029 Uiso 1 1 calc R U . . .
B9 B 0.17313(19) 0.5225(3) 0.2542(2) 0.0222(6) Uani 1 1 d . . . . .
H9 H 0.1947 0.4758 0.1950 0.027 Uiso 1 1 calc R U . . .
B10 B 0.19963(17) 0.6732(3) 0.28524(19) 0.0188(5) Uani 1 1 d . . . . .
H10 H 0.2389 0.7269 0.2465 0.023 Uiso 1 1 calc R U . . .
B11 B 0.09769(18) 0.6379(3) 0.2334(2) 0.0238(6) Uani 1 1 d . . . . .
H11 H 0.0691 0.6671 0.1601 0.029 Uiso 1 1 calc R U . . .
B12 B 0.35610(17) 0.3699(2) 0.5254(2) 0.0189(5) Uani 1 1 d . . . . .
H12 H 0.3396 0.3701 0.4463 0.023 Uiso 1 1 calc R U . . .
B13 B 0.38915(17) 0.5019(3) 0.5912(2) 0.0208(5) Uani 1 1 d . . . . .
H13 H 0.3953 0.5897 0.5559 0.025 Uiso 1 1 calc R U . . .
B14 B 0.35436(17) 0.4933(3) 0.6999(2) 0.0218(6) Uani 1 1 d . . . . .
H14 H 0.3374 0.5755 0.7361 0.026 Uiso 1 1 calc R U . . .
B15 B 0.30037(17) 0.3562(3) 0.7012(2) 0.0203(5) Uani 1 1 d . . . . .
H15 H 0.2473 0.3479 0.7371 0.024 Uiso 1 1 calc R U . . .
B16 B 0.36853(17) 0.2361(3) 0.6985(2) 0.0227(6) Uani 1 1 d . . . . .
H16 H 0.3611 0.1482 0.7331 0.027 Uiso 1 1 calc R U . . .
B17 B 0.40319(17) 0.2450(3) 0.5900(2) 0.0225(6) Uani 1 1 d . . . . .
H17 H 0.4188 0.1625 0.5534 0.027 Uiso 1 1 calc R U . . .
B18 B 0.45774(17) 0.3810(3) 0.5877(2) 0.0240(6) Uani 1 1 d . . . . .
H18 H 0.5097 0.3887 0.5499 0.029 Uiso 1 1 calc R U . . .
B19 B 0.45708(18) 0.4574(3) 0.6962(2) 0.0257(6) Uani 1 1 d . . . . .
H19 H 0.5089 0.5158 0.7302 0.031 Uiso 1 1 calc R U . . .
B20 B 0.40183(18) 0.3672(3) 0.7647(2) 0.0249(6) Uani 1 1 d . . . . .
H20 H 0.4170 0.3663 0.8438 0.030 Uiso 1 1 calc R U . . .
B21 B 0.46569(19) 0.2987(3) 0.6958(2) 0.0270(6) Uani 1 1 d . . . . .
H21 H 0.5233 0.2525 0.7297 0.032 Uiso 1 1 calc R U . . .
Br1 Br 0.14910(2) 0.54529(2) 0.64266(2) 0.02135(8) Uani 1 1 d . . . . .
C1 C 0.18145(14) 0.5491(2) 0.44786(16) 0.0159(4) Uani 1 1 d . . . . .
C2 C 0.20371(14) 0.6851(2) 0.40410(16) 0.0148(4) Uani 1 1 d . . . . .
C3 C 0.29783(14) 0.4368(2) 0.59691(17) 0.0162(4) Uani 1 1 d . . . . .
C4 C 0.30581(15) 0.2848(2) 0.59648(17) 0.0183(5) Uani 1 1 d . . . . .
C5 C 0.26746(14) 0.7630(2) 0.46295(16) 0.0149(4) Uani 1 1 d . . . . .
C6 C 0.25841(16) 0.8086(2) 0.55030(18) 0.0209(5) Uani 1 1 d . . . . .
H6A H 0.2101 0.7932 0.5732 0.025 Uiso 1 1 calc R U . . .
C7 C 0.32019(17) 0.8766(2) 0.60350(19) 0.0263(6) Uani 1 1 d . . . . .
H7A H 0.3143 0.9062 0.6635 0.032 Uiso 1 1 calc R U . . .
C8 C 0.39018(16) 0.9018(2) 0.57033(19) 0.0237(5) Uani 1 1 d . . . . .
H8A H 0.4323 0.9481 0.6074 0.028 Uiso 1 1 calc R U . . .
C9 C 0.39836(16) 0.8592(2) 0.4829(2) 0.0256(5) Uani 1 1 d . . . . .
H9A H 0.4456 0.8782 0.4589 0.031 Uiso 1 1 calc R U . . .
C10 C 0.33826(15) 0.7890(2) 0.43007(18) 0.0212(5) Uani 1 1 d . . . . .
H10A H 0.3452 0.7582 0.3708 0.025 Uiso 1 1 calc R U . . .
C11 C 0.23385(15) 0.2142(2) 0.54534(18) 0.0188(5) Uani 1 1 d . . . . .
C12 C 0.24339(17) 0.1416(2) 0.4690(2) 0.0256(5) Uani 1 1 d . . . . .
H12A H 0.2947 0.1371 0.4510 0.031 Uiso 1 1 calc R U . . .
C13 C 0.17860(19) 0.0767(3) 0.4200(2) 0.0321(6) Uani 1 1 d . . . . .
H13A H 0.1857 0.0269 0.3689 0.038 Uiso 1 1 calc R U . . .
C14 C 0.10311(19) 0.0838(3) 0.4450(2) 0.0343(7) Uani 1 1 d . . . . .
H14A H 0.0585 0.0395 0.4108 0.041 Uiso 1 1 calc R U . . .
C15 C 0.09304(17) 0.1555(3) 0.5194(2) 0.0325(7) Uani 1 1 d . . . . .
H15A H 0.0413 0.1606 0.5363 0.039 Uiso 1 1 calc R U . . .
C16 C 0.15797(16) 0.2204(2) 0.5701(2) 0.0241(5) Uani 1 1 d . . . . .
H16A H 0.1505 0.2691 0.6217 0.029 Uiso 1 1 calc R U . . .

loop_
_atom_site_aniso_label
_atom_site_aniso_U_11
_atom_site_aniso_U_22
_atom_site_aniso_U_33
_atom_site_aniso_U_23
_atom_site_aniso_U_13
_atom_site_aniso_U_12
B1 0.0142(12) 0.0151(11) 0.0174(12) -0.0001(10) 0.0035(10) -0.0018(9)
B2 0.0202(12) 0.0156(12) 0.0173(12) -0.0007(10) 0.0046(10) -0.0001(10)
B3 0.0210(13) 0.0170(12) 0.0184(13) -0.0025(10) 0.0009(10) -0.0037(10)
B4 0.0152(12) 0.0226(14) 0.0236(14) 0.0007(11) -0.0003(10) -0.0050(10)
B5 0.0141(12) 0.0185(13) 0.0238(13) 0.0030(10) 0.0027(10) 0.0008(10)
B6 0.0162(12) 0.0210(13) 0.0190(13) 0.0046(10) -0.0026(10) 0.0005(10)
B7 0.0161(13) 0.0271(15) 0.0249(14) 0.0037(12) -0.0042(11) -0.0011(11)
B8 0.0236(14) 0.0237(14) 0.0227(14) 0.0015(11) -0.0041(11) -0.0051(12)
B9 0.0279(15) 0.0199(13) 0.0170(13) -0.0016(10) 0.0000(11) -0.0036(11)
B10 0.0222(13) 0.0189(13) 0.0141(12) 0.0008(10) 0.0008(10) -0.0007(10)
B11 0.0233(14) 0.0261(14) 0.0187(13) 0.0028(11) -0.0039(11) -0.0042(11)
B12 0.0184(13) 0.0158(12) 0.0238(14) 0.0028(10) 0.0071(11) 0.0026(10)
B13 0.0170(12) 0.0182(13) 0.0266(14) 0.0018(11) 0.0029(11) -0.0015(10)
B14 0.0186(13) 0.0231(14) 0.0213(14) -0.0014(11) -0.0020(11) -0.0030(11)
B15 0.0204(13) 0.0207(13) 0.0178(13) 0.0035(11) -0.0010(10) -0.0012(11)
B16 0.0179(13) 0.0215(14) 0.0254(14) 0.0079(11) -0.0037(11) 0.0012(11)
B17 0.0167(13) 0.0179(13) 0.0325(15) 0.0050(11) 0.0036(11) 0.0008(10)
B18 0.0158(13) 0.0200(14) 0.0359(16) 0.0058(12) 0.0039(12) -0.0004(11)
B19 0.0184(13) 0.0237(14) 0.0315(16) 0.0040(12) -0.0033(12) -0.0011(11)
B20 0.0200(14) 0.0260(15) 0.0250(15) 0.0040(12) -0.0046(11) -0.0009(11)
B21 0.0192(14) 0.0220(14) 0.0370(17) 0.0080(13) -0.0014(12) -0.0007(11)
Br1 0.02123(13) 0.02394(14) 0.02026(13) 0.00192(9) 0.00741(9) 0.00315(9)
C1 0.0155(11) 0.0149(11) 0.0165(11) 0.0004(9) 0.0014(9) -0.0011(9)
C2 0.0156(11) 0.0136(10) 0.0150(10) 0.0016(8) 0.0024(9) 0.0004(8)
C3 0.0151(11) 0.0145(11) 0.0183(11) 0.0014(9) 0.0014(9) -0.0018(8)
C4 0.0181(11) 0.0135(11) 0.0219(12) 0.0038(9) 0.0007(9) -0.0003(9)
C5 0.0134(10) 0.0129(10) 0.0171(11) 0.0018(8) -0.0003(9) 0.0014(8)
C6 0.0226(12) 0.0211(12) 0.0196(12) -0.0007(10) 0.0056(10) -0.0039(10)
C7 0.0299(14) 0.0266(13) 0.0205(12) -0.0058(10) 0.0005(11) -0.0052(11)
C8 0.0216(12) 0.0181(12) 0.0274(13) 0.0000(10) -0.0049(10) -0.0027(10)
C9 0.0191(12) 0.0234(13) 0.0339(14) -0.0002(11) 0.0041(11) -0.0033(10)
C10 0.0192(12) 0.0218(12) 0.0232(12) -0.0008(10) 0.0055(10) -0.0003(10)
C11 0.0191(12) 0.0127(10) 0.0228(12) 0.0040(9) -0.0006(9) -0.0009(9)
C12 0.0279(14) 0.0199(12) 0.0278(14) 0.0001(10) 0.0023(11) -0.0003(10)
C13 0.0401(17) 0.0202(13) 0.0317(15) -0.0024(11) -0.0030(13) -0.0037(12)
C14 0.0308(15) 0.0232(13) 0.0400(17) -0.0008(12) -0.0147(13) -0.0067(11)
C15 0.0191(13) 0.0290(15) 0.0455(18) 0.0038(13) -0.0032(12) -0.0035(11)
C16 0.0195(12) 0.0210(12) 0.0298(14) 0.0017(11) 0.0004(10) 0.0003(10)

loop_
_atom_type_symbol
_atom_type_description
_atom_type_scat_dispersion_real
_atom_type_scat_dispersion_imag
_atom_type_scat_source
C C 0.0033 0.0016 'International Tables Vol C Tables 4.2.6.8 and 6.1.1.4'
B B 0.0013 0.0007 'International Tables Vol C Tables 4.2.6.8 and 6.1.1.4'
Br Br -0.2901 2.4595 'International Tables Vol C Tables 4.2.6.8 and 6.1.1.4'
H H 0.0000 0.0000 'International Tables Vol C Tables 4.2.6.8 and 6.1.1.4'

loop_
_geom_angle_atom_site_label_1
_geom_angle_atom_site_label_2
_geom_angle_atom_site_label_3
_geom_angle
_geom_angle_site_symmetry_1
_geom_angle_site_symmetry_3
_geom_angle_publ_flag
C3 B1 C1 128.8(2) . . ?
C3 B1 Br1 115.53(17) . . ?
C1 B1 Br1 115.67(17) . . ?
C1 B2 C2 59.35(14) . . ?
C1 B2 B9 105.63(19) . . ?
C2 B2 B9 105.88(19) . . ?
C1 B2 B10 105.91(19) . . ?
C2 B2 B10 58.37(14) . . ?
B9 B2 B10 60.24(16) . . ?
C1 B2 B3 58.32(15) . . ?
C2 B2 B3 105.93(19) . . ?
B9 B2 B3 59.90(16) . . ?
B10 B2 B3 107.6(2) . . ?
C1 B2 H2 123.4 . . ?
C2 B2 H2 123.3 . . ?
B9 B2 H2 122.5 . . ?
B10 B2 H2 122.2 . . ?
B3 B2 H2 122.4 . . ?
C1 B3 B8 106.1(2) . . ?
C1 B3 B4 58.94(15) . . ?
B8 B3 B4 60.28(17) . . ?
C1 B3 B9 105.88(19) . . ?
B8 B3 B9 60.72(17) . . ?
B4 B3 B9 108.7(2) . . ?
C1 B3 B2 59.10(14) . . ?
B8 B3 B2 107.9(2) . . ?
B4 B3 B2 107.69(19) . . ?
B9 B3 B2 59.44(16) . . ?
C1 B3 H3 123.8 . . ?
B8 B3 H3 121.7 . . ?
B4 B3 H3 121.4 . . ?
B9 B3 H3 121.8 . . ?
B2 B3 H3 122.0 . . ?
C1 B4 B3 58.90(15) . . ?
C1 B4 B8 105.6(2) . . ?
B3 B4 B8 59.76(17) . . ?
C1 B4 B5 60.00(15) . . ?
B3 B4 B5 108.22(19) . . ?
B8 B4 B5 107.6(2) . . ?
C1 B4 B7 106.24(19) . . ?
B3 B4 B7 108.1(2) . . ?
B8 B4 B7 60.27(17) . . ?
B5 B4 B7 59.34(16) . . ?
C1 B4 H4 123.4 . . ?
B3 B4 H4 121.6 . . ?
B8 B4 H4 122.4 . . ?
B5 B4 H4 121.6 . . ?
B7 B4 H4 122.1 . . ?
C2 B5 C1 59.00(14) . . ?
C2 B5 B6 58.86(15) . . ?
C1 B5 B6 106.25(19) . . ?
C2 B5 B7 106.1(2) . . ?
C1 B5 B7 105.6(2) . . ?
B6 B5 B7 60.48(16) . . ?
C2 B5 B4 105.98(19) . . ?
C1 B5 B4 58.17(15) . . ?
B6 B5 B4 108.6(2) . . ?
B7 B5 B4 60.39(17) . . ?
C2 B5 H5 123.3 . . ?
C1 B5 H5 123.7 . . ?
B6 B5 H5 121.6 . . ?
B7 B5 H5 122.3 . . ?
B4 B5 H5 122.0 . . ?
C2 B6 B5 59.72(15) . . ?
C2 B6 B10 58.70(15) . . ?
B5 B6 B10 107.93(19) . . ?
C2 B6 B7 106.34(19) . . ?
B5 B6 B7 59.88(16) . . ?
B10 B6 B7 108.0(2) . . ?
C2 B6 B11 105.7(2) . . ?
B5 B6 B11 108.0(2) . . ?
B10 B6 B11 59.83(16) . . ?
B7 B6 B11 60.25(17) . . ?
C2 B6 H6 123.5 . . ?
B5 B6 H6 121.4 . . ?
B10 B6 H6 121.8 . . ?
B7 B6 H6 121.9 . . ?
B11 B6 H6 122.2 . . ?
B5 B7 B6 59.64(16) . . ?
B5 B7 B4 60.27(16) . . ?
B6 B7 B4 107.84(19) . . ?
B5 B7 B11 107.7(2) . . ?
B6 B7 B11 60.08(17) . . ?
B4 B7 B11 107.6(2) . . ?
B5 B7 B8 107.9(2) . . ?
B6 B7 B8 107.8(2) . . ?
B4 B7 B8 59.71(17) . . ?
B11 B7 B8 59.82(18) . . ?
B5 B7 H7 121.8 . . ?
B6 B7 H7 121.8 . . ?
B4 B7 H7 121.8 . . ?
B11 B7 H7 121.9 . . ?
B8 B7 H7 121.9 . . ?
B3 B8 B4 59.96(16) . . ?
B3 B8 B11 108.2(2) . . ?
B4 B8 B11 108.0(2) . . ?
B3 B8 B7 108.1(2) . . ?
B4 B8 B7 60.02(17) . . ?
B11 B8 B7 60.03(17) . . ?
B3 B8 B9 59.87(16) . . ?
B4 B8 B9 107.7(2) . . ?
B11 B8 B9 60.14(17) . . ?
B7 B8 B9 108.0(2) . . ?
B3 B8 H8 121.7 . . ?
B4 B8 H8 121.8 . . ?
B11 B8 H8 121.6 . . ?
B7 B8 H8 121.7 . . ?
B9 B8 H8 121.8 . . ?
B2 B9 B10 59.95(15) . . ?
B2 B9 B3 60.66(15) . . ?
B10 B9 B3 107.98(19) . . ?
B2 B9 B11 107.8(2) . . ?
B10 B9 B11 59.55(16) . . ?
B3 B9 B11 107.4(2) . . ?
B2 B9 B8 107.9(2) . . ?
B10 B9 B8 107.1(2) . . ?
B3 B9 B8 59.41(16) . . ?
B11 B9 B8 59.66(17) . . ?
B2 B9 H9 121.4 . . ?
B10 B9 H9 122.1 . . ?
B3 B9 H9 121.7 . . ?
B11 B9 H9 122.2 . . ?
B8 B9 H9 122.3 . . ?
C2 B10 B6 59.10(15) . . ?
C2 B10 B2 59.68(15) . . ?
B6 B10 B2 108.51(19) . . ?
C2 B10 B11 106.5(2) . . ?
B6 B10 B11 60.47(17) . . ?
B2 B10 B11 108.5(2) . . ?
C2 B10 B9 106.56(19) . . ?
B6 B10 B9 109.0(2) . . ?
B2 B10 B9 59.81(16) . . ?
B11 B10 B9 60.63(17) . . ?
C2 B10 H10 123.3 . . ?
B6 B10 H10 121.1 . . ?
B2 B10 H10 121.4 . . ?
B11 B10 H10 121.6 . . ?
B9 B10 H10 121.6 . . ?
B10 B11 B8 107.8(2) . . ?
B10 B11 B6 59.70(16) . . ?
B8 B11 B6 107.8(2) . . ?
B10 B11 B7 107.5(2) . . ?
B8 B11 B7 60.16(18) . . ?
B6 B11 B7 59.67(17) . . ?
B10 B11 B9 59.82(16) . . ?
B8 B11 B9 60.21(17) . . ?
B6 B11 B9 107.7(2) . . ?
B7 B11 B9 108.2(2) . . ?
B10 B11 H11 122.1 . . ?
B8 B11 H11 121.6 . . ?
B6 B11 H11 122.0 . . ?
B7 B11 H11 121.8 . . ?
B9 B11 H11 121.6 . . ?
C3 B12 C4 58.89(14) . . ?
C3 B12 B18 105.6(2) . . ?
C4 B12 B18 105.7(2) . . ?
C3 B12 B17 105.75(19) . . ?
C4 B12 B17 58.46(15) . . ?
B18 B12 B17 60.22(16) . . ?
C3 B12 B13 58.44(15) . . ?
C4 B12 B13 105.89(19) . . ?
B18 B12 B13 60.24(17) . . ?
B17 B12 B13 108.1(2) . . ?
C3 B12 H12 123.7 . . ?
C4 B12 H12 123.5 . . ?
B18 B12 H12 122.5 . . ?
B17 B12 H12 122.1 . . ?
B13 B12 H12 122.0 . . ?
C3 B13 B19 105.6(2) . . ?
C3 B13 B18 105.62(19) . . ?
B19 B13 B18 60.22(18) . . ?
C3 B13 B12 59.18(15) . . ?
B19 B13 B12 107.6(2) . . ?
B18 B13 B12 59.50(16) . . ?
C3 B13 B14 58.82(15) . . ?
B19 B13 B14 60.08(17) . . ?
B18 B13 B14 108.1(2) . . ?
B12 B13 B14 107.7(2) . . ?
C3 B13 H13 123.9 . . ?
B19 B13 H13 122.2 . . ?
B18 B13 H13 122.2 . . ?
B12 B13 H13 121.9 . . ?
B14 B13 H13 121.6 . . ?
C3 B14 B15 59.85(15) . . ?
C3 B14 B19 105.2(2) . . ?
B15 B14 B19 107.7(2) . . ?
C3 B14 B13 58.59(15) . . ?
B15 B14 B13 108.1(2) . . ?
B19 B14 B13 59.82(17) . . ?
C3 B14 B20 106.0(2) . . ?
B15 B14 B20 59.50(16) . . ?
B19 B14 B20 60.29(17) . . ?
B13 B14 B20 108.2(2) . . ?
C3 B14 H14 123.8 . . ?
B15 B14 H14 121.5 . . ?
B19 B14 H14 122.4 . . ?
B13 B14 H14 121.6 . . ?
B20 B14 H14 122.0 . . ?
C4 B15 C3 58.71(14) . . ?
C4 B15 B16 58.92(16) . . ?
C3 B15 B16 106.1(2) . . ?
C4 B15 B20 105.8(2) . . ?
C3 B15 B20 105.5(2) . . ?
B16 B15 B20 60.28(17) . . ?
C4 B15 B14 105.8(2) . . ?
C3 B15 B14 58.26(15) . . ?
B16 B15 B14 108.6(2) . . ?
B20 B15 B14 60.42(17) . . ?
C4 B15 H15 123.5 . . ?
C3 B15 H15 123.8 . . ?
B16 B15 H15 121.6 . . ?
B20 B15 H15 122.5 . . ?
B14 B15 H15 121.9 . . ?
C4 B16 B15 59.32(15) . . ?
C4 B16 B20 105.9(2) . . ?
B15 B16 B20 59.94(17) . . ?
C4 B16 B17 58.69(16) . . ?
B15 B16 B17 107.6(2) . . ?
B20 B16 B17 107.7(2) . . ?
C4 B16 B21 105.4(2) . . ?
B15 B16 B21 107.6(2) . . ?
B20 B16 B21 59.76(18) . . ?
B17 B16 B21 59.89(18) . . ?
C4 B16 H16 123.8 . . ?
B15 B16 H16 121.7 . . ?
B20 B16 H16 122.2 . . ?
B17 B16 H16 121.9 . . ?
B21 B16 H16 122.5 . . ?
C4 B17 B12 59.67(15) . . ?
C4 B17 B21 105.8(2) . . ?
B12 B17 B21 108.2(2) . . ?
C4 B17 B18 106.3(2) . . ?
B12 B17 B18 59.73(16) . . ?
B21 B17 B18 60.61(17) . . ?
C4 B17 B16 58.95(15) . . ?
B12 B17 B16 108.5(2) . . ?
B21 B17 B16 60.18(17) . . ?
B18 B17 B16 108.9(2) . . ?
C4 B17 H17 123.7 . . ?
B12 B17 H17 121.4 . . ?
B21 B17 H17 122.0 . . ?
B18 B17 H17 121.7 . . ?
B16 B17 H17 121.2 . . ?
B12 B18 B17 60.05(16) . . ?
B12 B18 B13 60.25(16) . . ?
B17 B18 B13 108.0(2) . . ?
B12 B18 B19 107.8(2) . . ?
B17 B18 B19 107.4(2) . . ?
B13 B18 B19 59.77(17) . . ?
B12 B18 B21 107.7(2) . . ?
B17 B18 B21 59.69(17) . . ?
B13 B18 B21 107.5(2) . . ?
B19 B18 B21 59.56(18) . . ?
B12 B18 H18 121.6 . . ?
B17 B18 H18 121.9 . . ?
B13 B18 H18 121.8 . . ?
B19 B18 H18 122.1 . . ?
B21 B18 H18 122.2 . . ?
B13 B19 B21 108.4(2) . . ?
B13 B19 B14 60.10(16) . . ?
B21 B19 B14 107.7(2) . . ?
B13 B19 B18 60.01(17) . . ?
B21 B19 B18 60.44(18) . . ?
B14 B19 B18 108.0(2) . . ?
B13 B19 B20 108.2(2) . . ?
B21 B19 B20 59.56(18) . . ?
B14 B19 B20 60.01(17) . . ?
B18 B19 B20 108.0(2) . . ?
B13 B19 H19 121.5 . . ?
B21 B19 H19 121.7 . . ?
B14 B19 H19 121.8 . . ?
B18 B19 H19 121.6 . . ?
B20 B19 H19 121.8 . . ?
B15 B20 B21 107.8(2) . . ?
B15 B20 B16 59.79(16) . . ?
B21 B20 B16 60.26(18) . . ?
B15 B20 B14 60.07(16) . . ?
B21 B20 B14 107.7(2) . . ?
B16 B20 B14 107.9(2) . . ?
B15 B20 B19 107.7(2) . . ?
B21 B20 B19 59.79(18) . . ?
B16 B20 B19 108.0(2) . . ?
B14 B20 B19 59.69(17) . . ?
B15 B20 H20 121.9 . . ?
B21 B20 H20 121.8 . . ?
B16 B20 H20 121.6 . . ?
B14 B20 H20 121.9 . . ?
B19 B20 H20 122.0 . . ?
B20 B21 B17 107.9(2) . . ?
B20 B21 B19 60.65(18) . . ?
B17 B21 B19 107.7(2) . . ?
B20 B21 B16 59.98(18) . . ?
B17 B21 B16 59.93(17) . . ?
B19 B21 B16 108.4(2) . . ?
B20 B21 B18 108.5(2) . . ?
B17 B21 B18 59.70(17) . . ?
B19 B21 B18 60.00(18) . . ?
B16 B21 B18 108.0(2) . . ?
B20 B21 H21 121.4 . . ?
B17 B21 H21 122.1 . . ?
B19 B21 H21 121.5 . . ?
B16 B21 H21 121.6 . . ?
B18 B21 H21 121.7 . . ?
B1 C1 C2 123.44(19) . . ?
B1 C1 B3 120.26(19) . . ?
C2 C1 B3 110.11(17) . . ?
B1 C1 B4 115.24(19) . . ?
C2 C1 B4 109.67(18) . . ?
B3 C1 B4 62.16(16) . . ?
B1 C1 B2 123.63(19) . . ?
C2 C1 B2 60.38(14) . . ?
B3 C1 B2 62.58(15) . . ?
B4 C1 B2 113.10(19) . . ?
B1 C1 B5 115.97(19) . . ?
C2 C1 B5 59.95(14) . . ?
B3 C1 B5 112.31(19) . . ?
B4 C1 B5 61.83(16) . . ?
B2 C1 B5 111.28(18) . . ?
C5 C2 B10 119.61(19) . . ?
C5 C2 C1 119.14(18) . . ?
B10 C2 C1 109.47(18) . . ?
C5 C2 B6 123.36(19) . . ?
B10 C2 B6 62.20(16) . . ?
C1 C2 B6 109.89(18) . . ?
C5 C2 B5 121.49(19) . . ?
B10 C2 B5 112.12(19) . . ?
C1 C2 B5 61.04(14) . . ?
B6 C2 B5 61.41(15) . . ?
C5 C2 B2 114.95(19) . . ?
B10 C2 B2 61.95(15) . . ?
C1 C2 B2 60.28(14) . . ?
B6 C2 B2 112.87(19) . . ?
B5 C2 B2 112.11(18) . . ?
B1 C3 C4 123.34(19) . . ?
B1 C3 B13 119.09(19) . . ?
C4 C3 B13 110.56(18) . . ?
B1 C3 B14 115.9(2) . . ?
C4 C3 B14 109.83(18) . . ?
B13 C3 B14 62.59(16) . . ?
B1 C3 B12 122.1(2) . . ?
C4 C3 B12 60.83(15) . . ?
B13 C3 B12 62.38(16) . . ?
B14 C3 B12 113.30(19) . . ?
B1 C3 B15 116.95(19) . . ?
C4 C3 B15 60.06(15) . . ?
B13 C3 B15 113.02(19) . . ?
B14 C3 B15 61.89(16) . . ?
B12 C3 B15 111.88(18) . . ?
C11 C4 C3 117.86(19) . . ?
C11 C4 B17 121.2(2) . . ?
C3 C4 B17 109.57(18) . . ?
C11 C4 B16 123.3(2) . . ?
C3 C4 B16 110.34(19) . . ?
B17 C4 B16 62.36(17) . . ?
C11 C4 B15 119.6(2) . . ?
C3 C4 B15 61.23(15) . . ?
B17 C4 B15 112.6(2) . . ?
B16 C4 B15 61.76(16) . . ?
C11 C4 B12 115.7(2) . . ?
C3 C4 B12 60.28(14) . . ?
B17 C4 B12 61.88(16) . . ?
B16 C4 B12 113.10(19) . . ?
B15 C4 B12 112.40(19) . . ?
C10 C5 C6 118.9(2) . . ?
C10 C5 C2 119.2(2) . . ?
C6 C5 C2 121.9(2) . . ?
C7 C6 C5 119.8(2) . . ?
C7 C6 H6A 120.1 . . ?
C5 C6 H6A 120.1 . . ?
C8 C7 C6 120.9(2) . . ?
C8 C7 H7A 119.6 . . ?
C6 C7 H7A 119.6 . . ?
C9 C8 C7 119.4(2) . . ?
C9 C8 H8A 120.3 . . ?
C7 C8 H8A 120.3 . . ?
C10 C9 C8 120.4(2) . . ?
C10 C9 H9A 119.8 . . ?
C8 C9 H9A 119.8 . . ?
C9 C10 C5 120.6(2) . . ?
C9 C10 H10A 119.7 . . ?
C5 C10 H10A 119.7 . . ?
C16 C11 C12 118.9(2) . . ?
C16 C11 C4 122.3(2) . . ?
C12 C11 C4 118.8(2) . . ?
C13 C12 C11 120.4(3) . . ?
C13 C12 H12A 119.8 . . ?
C11 C12 H12A 119.8 . . ?
C12 C13 C14 120.3(3) . . ?
C12 C13 H13A 119.9 . . ?
C14 C13 H13A 119.9 . . ?
C15 C14 C13 119.8(3) . . ?
C15 C14 H14A 120.1 . . ?
C13 C14 H14A 120.1 . . ?
C14 C15 C16 120.6(3) . . ?
C14 C15 H15A 119.7 . . ?
C16 C15 H15A 119.7 . . ?
C15 C16 C11 120.1(3) . . ?
C15 C16 H16A 120.0 . . ?
C11 C16 H16A 120.0 . . ?

loop_
_geom_bond_atom_site_label_1
_geom_bond_atom_site_label_2
_geom_bond_distance
_geom_bond_site_symmetry_2
_geom_bond_publ_flag
B1 C3 1.602(3) . ?
B1 C1 1.603(3) . ?
B1 Br1 1.899(3) . ?
B2 C1 1.731(4) . ?
B2 C2 1.732(4) . ?
B2 B9 1.769(4) . ?
B2 B10 1.771(4) . ?
B2 B3 1.790(4) . ?
B2 H2 1.1200 . ?
B3 C1 1.716(4) . ?
B3 B8 1.769(4) . ?
B3 B4 1.772(4) . ?
B3 B9 1.777(4) . ?
B3 H3 1.1200 . ?
B4 C1 1.717(4) . ?
B4 B8 1.778(4) . ?
B4 B5 1.781(4) . ?
B4 B7 1.783(4) . ?
B4 H4 1.1200 . ?
B5 C2 1.731(4) . ?
B5 C1 1.750(4) . ?
B5 B6 1.760(4) . ?
B5 B7 1.765(4) . ?
B5 H5 1.1200 . ?
B6 C2 1.716(3) . ?
B6 B10 1.769(4) . ?
B6 B7 1.775(4) . ?
B6 B11 1.783(4) . ?
B6 H6 1.1200 . ?
B7 B11 1.786(4) . ?
B7 B8 1.788(5) . ?
B7 H7 1.1200 . ?
B8 B11 1.782(4) . ?
B8 B9 1.792(4) . ?
B8 H8 1.1200 . ?
B9 B10 1.776(4) . ?
B9 B11 1.791(4) . ?
B9 H9 1.1200 . ?
B10 C2 1.709(4) . ?
B10 B11 1.771(4) . ?
B10 H10 1.1200 . ?
B11 H11 1.1200 . ?
B12 C3 1.727(4) . ?
B12 C4 1.737(4) . ?
B12 B18 1.769(4) . ?
B12 B17 1.775(4) . ?
B12 B13 1.782(4) . ?
B12 H12 1.1200 . ?
B13 C3 1.714(4) . ?
B13 B19 1.778(4) . ?
B13 B18 1.782(4) . ?
B13 B14 1.783(4) . ?
B13 H13 1.1200 . ?
B14 C3 1.718(4) . ?
B14 B15 1.782(4) . ?
B14 B19 1.782(4) . ?
B14 B20 1.788(4) . ?
B14 H14 1.1200 . ?
B15 C4 1.727(4) . ?
B15 C3 1.747(4) . ?
B15 B16 1.769(4) . ?
B15 B20 1.772(4) . ?
B15 H15 1.1200 . ?
B16 C4 1.720(4) . ?
B16 B20 1.778(4) . ?
B16 B17 1.778(4) . ?
B16 B21 1.783(4) . ?
B16 H16 1.1200 . ?
B17 C4 1.715(4) . ?
B17 B21 1.777(5) . ?
B17 B18 1.778(4) . ?
B17 H17 1.1200 . ?
B18 B19 1.786(5) . ?
B18 B21 1.794(4) . ?
B18 H18 1.1200 . ?
B19 B21 1.778(4) . ?
B19 B20 1.793(4) . ?
B19 H19 1.1200 . ?
B20 B21 1.774(5) . ?
B20 H20 1.1200 . ?
B21 H21 1.1200 . ?
C1 C2 1.715(3) . ?
C2 C5 1.505(3) . ?
C3 C4 1.703(3) . ?
C4 C11 1.508(3) . ?
C5 C10 1.396(3) . ?
C5 C6 1.396(3) . ?
C6 C7 1.388(4) . ?
C6 H6A 0.9500 . ?
C7 C8 1.383(4) . ?
C7 H7A 0.9500 . ?
C8 C9 1.382(4) . ?
C8 H8A 0.9500 . ?
C9 C10 1.381(4) . ?
C9 H9A 0.9500 . ?
C10 H10A 0.9500 . ?
C11 C16 1.392(4) . ?
C11 C12 1.403(4) . ?
C12 C13 1.380(4) . ?
C12 H12A 0.9500 . ?
C13 C14 1.387(5) . ?
C13 H13A 0.9500 . ?
C14 C15 1.378(5) . ?
C14 H14A 0.9500 . ?
C15 C16 1.390(4) . ?
C15 H15A 0.9500 . ?
C16 H16A 0.9500 . ?

loop_
_geom_torsion_atom_site_label_1
_geom_torsion_atom_site_label_2
_geom_torsion_atom_site_label_3
_geom_torsion_atom_site_label_4
_geom_torsion
_geom_torsion_site_symmetry_1
_geom_torsion_site_symmetry_2
_geom_torsion_site_symmetry_3
_geom_torsion_site_symmetry_4
_geom_torsion_publ_flag
C2 B2 B3 C1 -36.95(16) . . . . ?
B9 B2 B3 C1 -136.4(2) . . . . ?
B10 B2 B3 C1 -98.2(2) . . . . ?
C1 B2 B3 B8 98.4(2) . . . . ?
C2 B2 B3 B8 61.4(2) . . . . ?
B9 B2 B3 B8 -38.0(2) . . . . ?
B10 B2 B3 B8 0.2(3) . . . . ?
C1 B2 B3 B4 34.71(18) . . . . ?
C2 B2 B3 B4 -2.2(2) . . . . ?
B9 B2 B3 B4 -101.6(2) . . . . ?
B10 B2 B3 B4 -63.5(2) . . . . ?
C1 B2 B3 B9 136.4(2) . . . . ?
C2 B2 B3 B9 99.4(2) . . . . ?
B10 B2 B3 B9 38.19(19) . . . . ?
B8 B3 B4 C1 -135.7(2) . . . . ?
B9 B3 B4 C1 -97.7(2) . . . . ?
B2 B3 B4 C1 -34.78(17) . . . . ?
C1 B3 B4 B8 135.7(2) . . . . ?
B9 B3 B4 B8 38.06(19) . . . . ?
B2 B3 B4 B8 101.0(2) . . . . ?
C1 B3 B4 B5 35.59(18) . . . . ?
B8 B3 B4 B5 -100.1(2) . . . . ?
B9 B3 B4 B5 -62.1(2) . . . . ?
B2 B3 B4 B5 0.8(3) . . . . ?
C1 B3 B4 B7 98.4(2) . . . . ?
B8 B3 B4 B7 -37.35(19) . . . . ?
B9 B3 B4 B7 0.7(3) . . . . ?
B2 B3 B4 B7 63.6(2) . . . . ?
C1 B4 B5 C2 36.07(17) . . . . ?
B3 B4 B5 C2 0.9(3) . . . . ?
B8 B4 B5 C2 -62.2(2) . . . . ?
B7 B4 B5 C2 -99.8(2) . . . . ?
B3 B4 B5 C1 -35.13(18) . . . . ?
B8 B4 B5 C1 -98.3(2) . . . . ?
B7 B4 B5 C1 -135.8(2) . . . . ?
C1 B4 B5 B6 98.0(2) . . . . ?
B3 B4 B5 B6 62.8(2) . . . . ?
B8 B4 B5 B6 -0.3(3) . . . . ?
B7 B4 B5 B6 -37.88(19) . . . . ?
C1 B4 B5 B7 135.8(2) . . . . ?
B3 B4 B5 B7 100.7(2) . . . . ?
B8 B4 B5 B7 37.6(2) . . . . ?
C1 B5 B6 C2 -36.61(17) . . . . ?
B7 B5 B6 C2 -135.7(2) . . . . ?
B4 B5 B6 C2 -97.8(2) . . . . ?
C2 B5 B6 B10 34.80(18) . . . . ?
C1 B5 B6 B10 -1.8(2) . . . . ?
B7 B5 B6 B10 -100.9(2) . . . . ?
B4 B5 B6 B10 -63.0(2) . . . . ?
C2 B5 B6 B7 135.7(2) . . . . ?
C1 B5 B6 B7 99.1(2) . . . . ?
B4 B5 B6 B7 37.84(19) . . . . ?
C2 B5 B6 B11 98.0(2) . . . . ?
C1 B5 B6 B11 61.4(2) . . . . ?
B7 B5 B6 B11 -37.6(2) . . . . ?
B4 B5 B6 B11 0.2(3) . . . . ?
C2 B5 B7 B6 -38.51(18) . . . . ?
C1 B5 B7 B6 -100.1(2) . . . . ?
B4 B5 B7 B6 -138.0(2) . . . . ?
C2 B5 B7 B4 99.5(2) . . . . ?
C1 B5 B7 B4 37.92(18) . . . . ?
B6 B5 B7 B4 138.0(2) . . . . ?
C2 B5 B7 B11 -1.1(3) . . . . ?
C1 B5 B7 B11 -62.6(2) . . . . ?
B6 B5 B7 B11 37.5(2) . . . . ?
B4 B5 B7 B11 -100.6(2) . . . . ?
C2 B5 B7 B8 62.1(2) . . . . ?
C1 B5 B7 B8 0.5(3) . . . . ?
B6 B5 B7 B8 100.6(2) . . . . ?
B4 B5 B7 B8 -37.4(2) . . . . ?
C2 B6 B7 B5 38.97(18) . . . . ?
B10 B6 B7 B5 100.7(2) . . . . ?
B11 B6 B7 B5 138.0(2) . . . . ?
C2 B6 B7 B4 1.4(3) . . . . ?
B5 B6 B7 B4 -37.60(19) . . . . ?
B10 B6 B7 B4 63.1(3) . . . . ?
B11 B6 B7 B4 100.4(2) . . . . ?
C2 B6 B7 B11 -99.1(2) . . . . ?
B5 B6 B7 B11 -138.0(2) . . . . ?
B10 B6 B7 B11 -37.36(19) . . . . ?
C2 B6 B7 B8 -61.7(2) . . . . ?
B5 B6 B7 B8 -100.7(2) . . . . ?
B10 B6 B7 B8 0.0(3) . . . . ?
B11 B6 B7 B8 37.38(19) . . . . ?
C1 B4 B7 B5 -38.93(18) . . . . ?
B3 B4 B7 B5 -100.8(2) . . . . ?
B8 B4 B7 B5 -138.0(2) . . . . ?
C1 B4 B7 B6 -1.6(3) . . . . ?
B3 B4 B7 B6 -63.5(3) . . . . ?
B8 B4 B7 B6 -100.6(2) . . . . ?
B5 B4 B7 B6 37.32(19) . . . . ?
C1 B4 B7 B11 61.8(2) . . . . ?
B3 B4 B7 B11 -0.1(3) . . . . ?
B8 B4 B7 B11 -37.24(19) . . . . ?
B5 B4 B7 B11 100.7(2) . . . . ?
C1 B4 B7 B8 99.0(2) . . . . ?
B3 B4 B7 B8 37.12(19) . . . . ?
B5 B4 B7 B8 138.0(2) . . . . ?
C1 B3 B8 B4 -38.47(18) . . . . ?
B9 B3 B8 B4 -138.0(2) . . . . ?
B2 B3 B8 B4 -100.5(2) . . . . ?
C1 B3 B8 B11 62.3(3) . . . . ?
B4 B3 B8 B11 100.7(2) . . . . ?
B9 B3 B8 B11 -37.2(2) . . . . ?
B2 B3 B8 B11 0.2(3) . . . . ?
C1 B3 B8 B7 -1.3(3) . . . . ?
B4 B3 B8 B7 37.2(2) . . . . ?
B9 B3 B8 B7 -100.7(2) . . . . ?
B2 B3 B8 B7 -63.3(3) . . . . ?
C1 B3 B8 B9 99.5(2) . . . . ?
B4 B3 B8 B9 138.0(2) . . . . ?
B2 B3 B8 B9 37.42(19) . . . . ?
C1 B4 B8 B3 38.36(18) . . . . ?
B5 B4 B8 B3 101.2(2) . . . . ?
B7 B4 B8 B3 138.4(2) . . . . ?
C1 B4 B8 B11 -62.6(3) . . . . ?
B3 B4 B8 B11 -101.0(2) . . . . ?
B5 B4 B8 B11 0.3(3) . . . . ?
B7 B4 B8 B11 37.4(2) . . . . ?
C1 B4 B8 B7 -100.0(2) . . . . ?
B3 B4 B8 B7 -138.4(2) . . . . ?
B5 B4 B8 B7 -37.17(19) . . . . ?
C1 B4 B8 B9 0.9(3) . . . . ?
B3 B4 B8 B9 -37.45(19) . . . . ?
B5 B4 B8 B9 63.8(3) . . . . ?
B7 B4 B8 B9 101.0(2) . . . . ?
B5 B7 B8 B3 0.5(3) . . . . ?
B6 B7 B8 B3 63.4(3) . . . . ?
B4 B7 B8 B3 -37.20(19) . . . . ?
B11 B7 B8 B3 100.9(2) . . . . ?
B5 B7 B8 B4 37.65(19) . . . . ?
B6 B7 B8 B4 100.6(2) . . . . ?
B11 B7 B8 B4 138.1(2) . . . . ?
B5 B7 B8 B11 -100.5(2) . . . . ?
B6 B7 B8 B11 -37.50(19) . . . . ?
B4 B7 B8 B11 -138.1(2) . . . . ?
B5 B7 B8 B9 -62.9(3) . . . . ?
B6 B7 B8 B9 0.1(3) . . . . ?
B4 B7 B8 B9 -100.5(2) . . . . ?
B11 B7 B8 B9 37.63(19) . . . . ?
C1 B2 B9 B10 99.7(2) . . . . ?
C2 B2 B9 B10 37.75(18) . . . . ?
B3 B2 B9 B10 137.2(2) . . . . ?
C1 B2 B9 B3 -37.58(18) . . . . ?
C2 B2 B9 B3 -99.5(2) . . . . ?
B10 B2 B9 B3 -137.2(2) . . . . ?
C1 B2 B9 B11 62.8(2) . . . . ?
C2 B2 B9 B11 0.9(3) . . . . ?
B10 B2 B9 B11 -36.86(19) . . . . ?
B3 B2 B9 B11 100.4(2) . . . . ?
C1 B2 B9 B8 -0.2(3) . . . . ?
C2 B2 B9 B8 -62.1(2) . . . . ?
B10 B2 B9 B8 -99.9(2) . . . . ?
B3 B2 B9 B8 37.39(19) . . . . ?
C1 B3 B9 B2 38.01(18) . . . . ?
B8 B3 B9 B2 137.8(2) . . . . ?
B4 B3 B9 B2 100.0(2) . . . . ?
C1 B3 B9 B10 -0.2(3) . . . . ?
B8 B3 B9 B10 99.7(2) . . . . ?
B4 B3 B9 B10 61.8(2) . . . . ?
B2 B3 B9 B10 -38.16(19) . . . . ?
C1 B3 B9 B11 -63.0(2) . . . . ?
B8 B3 B9 B11 36.84(19) . . . . ?
B4 B3 B9 B11 -1.0(3) . . . . ?
B2 B3 B9 B11 -101.0(2) . . . . ?
C1 B3 B9 B8 -99.8(2) . . . . ?
B4 B3 B9 B8 -37.86(19) . . . . ?
B2 B3 B9 B8 -137.8(2) . . . . ?
B3 B8 B9 B2 -37.94(19) . . . . ?
B4 B8 B9 B2 -0.5(3) . . . . ?
B11 B8 B9 B2 100.5(2) . . . . ?
B7 B8 B9 B2 62.9(2) . . . . ?
B3 B8 B9 B10 -101.1(2) . . . . ?
B4 B8 B9 B10 -63.6(3) . . . . ?
B11 B8 B9 B10 37.35(19) . . . . ?
B7 B8 B9 B10 -0.2(3) . . . . ?
B4 B8 B9 B3 37.49(19) . . . . ?
B11 B8 B9 B3 138.5(2) . . . . ?
B7 B8 B9 B3 100.9(2) . . . . ?
B3 B8 B9 B11 -138.5(2) . . . . ?
B4 B8 B9 B11 -101.0(2) . . . . ?
B7 B8 B9 B11 -37.58(19) . . . . ?
B5 B6 B10 C2 -35.23(18) . . . . ?
B7 B6 B10 C2 -98.5(2) . . . . ?
B11 B6 B10 C2 -136.1(2) . . . . ?
C2 B6 B10 B2 34.82(18) . . . . ?
B5 B6 B10 B2 -0.4(3) . . . . ?
B7 B6 B10 B2 -63.7(2) . . . . ?
B11 B6 B10 B2 -101.3(2) . . . . ?
C2 B6 B10 B11 136.1(2) . . . . ?
B5 B6 B10 B11 100.8(2) . . . . ?
B7 B6 B10 B11 37.55(19) . . . . ?
C2 B6 B10 B9 98.4(2) . . . . ?
B5 B6 B10 B9 63.1(2) . . . . ?
B7 B6 B10 B9 -0.2(3) . . . . ?
B11 B6 B10 B9 -37.72(19) . . . . ?
C1 B2 B10 C2 37.06(17) . . . . ?
B9 B2 B10 C2 136.2(2) . . . . ?
B3 B2 B10 C2 98.2(2) . . . . ?
C1 B2 B10 B6 2.5(2) . . . . ?
C2 B2 B10 B6 -34.58(17) . . . . ?
B9 B2 B10 B6 101.7(2) . . . . ?
B3 B2 B10 B6 63.6(2) . . . . ?
C1 B2 B10 B11 -61.7(2) . . . . ?
C2 B2 B10 B11 -98.7(2) . . . . ?
B9 B2 B10 B11 37.5(2) . . . . ?
B3 B2 B10 B11 -0.5(3) . . . . ?
C1 B2 B10 B9 -99.2(2) . . . . ?
C2 B2 B10 B9 -136.2(2) . . . . ?
B3 B2 B10 B9 -38.04(19) . . . . ?
B2 B9 B10 C2 -38.52(18) . . . . ?
B3 B9 B10 C2 0.0(3) . . . . ?
B11 B9 B10 C2 100.0(2) . . . . ?
B8 B9 B10 C2 62.6(2) . . . . ?
B2 B9 B10 B6 -100.9(2) . . . . ?
B3 B9 B10 B6 -62.4(2) . . . . ?
B11 B9 B10 B6 37.65(19) . . . . ?
B8 B9 B10 B6 0.3(3) . . . . ?
B3 B9 B10 B2 38.47(19) . . . . ?
B11 B9 B10 B2 138.5(2) . . . . ?
B8 B9 B10 B2 101.1(2) . . . . ?
B2 B9 B10 B11 -138.5(2) . . . . ?
B3 B9 B10 B11 -100.0(2) . . . . ?
B8 B9 B10 B11 -37.40(19) . . . . ?
C2 B10 B11 B8 -62.2(3) . . . . ?
B6 B10 B11 B8 -100.6(2) . . . . ?
B2 B10 B11 B8 0.6(3) . . . . ?
B9 B10 B11 B8 37.8(2) . . . . ?
C2 B10 B11 B6 38.38(18) . . . . ?
B2 B10 B11 B6 101.3(2) . . . . ?
B9 B10 B11 B6 138.4(2) . . . . ?
C2 B10 B11 B7 1.2(3) . . . . ?
B6 B10 B11 B7 -37.15(19) . . . . ?
B2 B10 B11 B7 64.1(3) . . . . ?
B9 B10 B11 B7 101.3(2) . . . . ?
C2 B10 B11 B9 -100.0(2) . . . . ?
B6 B10 B11 B9 -138.4(2) . . . . ?
B2 B10 B11 B9 -37.16(19) . . . . ?
B3 B8 B11 B10 -0.5(3) . . . . ?
B4 B8 B11 B10 62.9(3) . . . . ?
B7 B8 B11 B10 100.3(2) . . . . ?
B9 B8 B11 B10 -37.63(19) . . . . ?
B3 B8 B11 B6 -63.5(3) . . . . ?
B4 B8 B11 B6 -0.1(3) . . . . ?
B7 B8 B11 B6 37.30(19) . . . . ?
B9 B8 B11 B6 -100.7(2) . . . . ?
B3 B8 B11 B7 -100.9(2) . . . . ?
B4 B8 B11 B7 -37.42(19) . . . . ?
B9 B8 B11 B7 -138.0(2) . . . . ?
B3 B8 B11 B9 37.1(2) . . . . ?
B4 B8 B11 B9 100.5(2) . . . . ?
B7 B8 B11 B9 138.0(2) . . . . ?
C2 B6 B11 B10 -38.01(18) . . . . ?
B5 B6 B11 B10 -100.7(2) . . . . ?
B7 B6 B11 B10 -138.1(2) . . . . ?
C2 B6 B11 B8 62.6(2) . . . . ?
B5 B6 B11 B8 -0.1(3) . . . . ?
B10 B6 B11 B8 100.6(2) . . . . ?
B7 B6 B11 B8 -37.5(2) . . . . ?
C2 B6 B11 B7 100.1(2) . . . . ?
B5 B6 B11 B7 37.45(19) . . . . ?
B10 B6 B11 B7 138.1(2) . . . . ?
C2 B6 B11 B9 -1.0(3) . . . . ?
B5 B6 B11 B9 -63.6(2) . . . . ?
B10 B6 B11 B9 37.05(19) . . . . ?
B7 B6 B11 B9 -101.1(2) . . . . ?
B5 B7 B11 B10 -0.1(3) . . . . ?
B6 B7 B11 B10 37.17(19) . . . . ?
B4 B7 B11 B10 -63.7(3) . . . . ?
B8 B7 B11 B10 -100.9(2) . . . . ?
B5 B7 B11 B8 100.8(2) . . . . ?
B6 B7 B11 B8 138.0(2) . . . . ?
B4 B7 B11 B8 37.19(19) . . . . ?
B5 B7 B11 B6 -37.27(19) . . . . ?
B4 B7 B11 B6 -100.9(2) . . . . ?
B8 B7 B11 B6 -138.0(2) . . . . ?
B5 B7 B11 B9 63.1(3) . . . . ?
B6 B7 B11 B9 100.3(2) . . . . ?
B4 B7 B11 B9 -0.5(3) . . . . ?
B8 B7 B11 B9 -37.70(19) . . . . ?
B2 B9 B11 B10 37.04(19) . . . . ?
B3 B9 B11 B10 101.0(2) . . . . ?
B8 B9 B11 B10 137.7(2) . . . . ?
B2 B9 B11 B8 -100.7(2) . . . . ?
B10 B9 B11 B8 -137.7(2) . . . . ?
B3 B9 B11 B8 -36.73(19) . . . . ?
B2 B9 B11 B6 0.0(3) . . . . ?
B10 B9 B11 B6 -37.00(19) . . . . ?
B3 B9 B11 B6 64.0(2) . . . . ?
B8 B9 B11 B6 100.7(2) . . . . ?
B2 B9 B11 B7 -63.0(2) . . . . ?
B10 B9 B11 B7 -100.1(2) . . . . ?
B3 B9 B11 B7 0.9(3) . . . . ?
B8 B9 B11 B7 37.68(19) . . . . ?
C4 B12 B13 C3 -36.35(17) . . . . ?
B18 B12 B13 C3 -135.7(2) . . . . ?
B17 B12 B13 C3 -97.7(2) . . . . ?
C3 B12 B13 B19 98.0(2) . . . . ?
C4 B12 B13 B19 61.7(2) . . . . ?
B18 B12 B13 B19 -37.6(2) . . . . ?
B17 B12 B13 B19 0.3(3) . . . . ?
C3 B12 B13 B18 135.7(2) . . . . ?
C4 B12 B13 B18 99.3(2) . . . . ?
B17 B12 B13 B18 37.94(19) . . . . ?
C3 B12 B13 B14 34.63(18) . . . . ?
C4 B12 B13 B14 -1.7(2) . . . . ?
B18 B12 B13 B14 -101.0(2) . . . . ?
B17 B12 B13 B14 -63.1(2) . . . . ?
B19 B13 B14 C3 -135.3(2) . . . . ?
B18 B13 B14 C3 -97.6(2) . . . . ?
B12 B13 B14 C3 -34.79(18) . . . . ?
C3 B13 B14 B15 35.00(18) . . . . ?
B19 B13 B14 B15 -100.3(2) . . . . ?
B18 B13 B14 B15 -62.6(2) . . . . ?
B12 B13 B14 B15 0.2(3) . . . . ?
C3 B13 B14 B19 135.3(2) . . . . ?
B18 B13 B14 B19 37.7(2) . . . . ?
B12 B13 B14 B19 100.5(2) . . . . ?
C3 B13 B14 B20 98.0(2) . . . . ?
B19 B13 B14 B20 -37.36(19) . . . . ?
B18 B13 B14 B20 0.3(3) . . . . ?
B12 B13 B14 B20 63.2(2) . . . . ?
C3 B14 B15 C4 35.87(17) . . . . ?
B19 B14 B15 C4 -61.8(2) . . . . ?
B13 B14 B15 C4 1.4(3) . . . . ?
B20 B14 B15 C4 -99.5(2) . . . . ?
B19 B14 B15 C3 -97.7(2) . . . . ?
B13 B14 B15 C3 -34.47(18) . . . . ?
B20 B14 B15 C3 -135.4(2) . . . . ?
C3 B14 B15 B16 97.8(2) . . . . ?
B19 B14 B15 B16 0.1(3) . . . . ?
B13 B14 B15 B16 63.3(2) . . . . ?
B20 B14 B15 B16 -37.6(2) . . . . ?
C3 B14 B15 B20 135.4(2) . . . . ?
B19 B14 B15 B20 37.7(2) . . . . ?
B13 B14 B15 B20 100.9(2) . . . . ?
C3 B15 B16 C4 -36.38(17) . . . . ?
B20 B15 B16 C4 -135.3(2) . . . . ?
B14 B15 B16 C4 -97.7(2) . . . . ?
C4 B15 B16 B20 135.3(2) . . . . ?
C3 B15 B16 B20 98.9(2) . . . . ?
B14 B15 B16 B20 37.6(2) . . . . ?
C4 B15 B16 B17 34.64(18) . . . . ?
C3 B15 B16 B17 -1.7(3) . . . . ?
B20 B15 B16 B17 -100.6(2) . . . . ?
B14 B15 B16 B17 -63.0(2) . . . . ?
C4 B15 B16 B21 97.8(2) . . . . ?
C3 B15 B16 B21 61.4(2) . . . . ?
B20 B15 B16 B21 -37.5(2) . . . . ?
B14 B15 B16 B21 0.1(3) . . . . ?
C3 B12 B17 C4 36.58(18) . . . . ?
B18 B12 B17 C4 135.8(2) . . . . ?
B13 B12 B17 C4 97.9(2) . . . . ?
C3 B12 B17 B21 -61.5(2) . . . . ?
C4 B12 B17 B21 -98.0(2) . . . . ?
B18 B12 B17 B21 37.8(2) . . . . ?
B13 B12 B17 B21 -0.1(3) . . . . ?
C3 B12 B17 B18 -99.3(2) . . . . ?
C4 B12 B17 B18 -135.8(2) . . . . ?
B13 B12 B17 B18 -37.9(2) . . . . ?
C3 B12 B17 B16 2.3(3) . . . . ?
C4 B12 B17 B16 -34.27(18) . . . . ?
B18 B12 B17 B16 101.6(2) . . . . ?
B13 B12 B17 B16 63.6(2) . . . . ?
B15 B16 B17 C4 -34.91(18) . . . . ?
B20 B16 B17 C4 -98.1(2) . . . . ?
B21 B16 B17 C4 -135.4(2) . . . . ?
C4 B16 B17 B12 34.56(18) . . . . ?
B15 B16 B17 B12 -0.3(3) . . . . ?
B20 B16 B17 B12 -63.6(2) . . . . ?
B21 B16 B17 B12 -100.8(2) . . . . ?
C4 B16 B17 B21 135.4(2) . . . . ?
B15 B16 B17 B21 100.5(2) . . . . ?
B20 B16 B17 B21 37.22(19) . . . . ?
C4 B16 B17 B18 98.0(2) . . . . ?
B15 B16 B17 B18 63.1(2) . . . . ?
B20 B16 B17 B18 -0.1(3) . . . . ?
B21 B16 B17 B18 -37.4(2) . . . . ?
C3 B12 B18 B17 99.5(2) . . . . ?
C4 B12 B18 B17 38.08(19) . . . . ?
B13 B12 B18 B17 137.7(2) . . . . ?
C3 B12 B18 B13 -38.20(18) . . . . ?
C4 B12 B18 B13 -99.6(2) . . . . ?
B17 B12 B18 B13 -137.7(2) . . . . ?
C3 B12 B18 B19 -0.7(3) . . . . ?
C4 B12 B18 B19 -62.1(2) . . . . ?
B17 B12 B18 B19 -100.2(2) . . . . ?
B13 B12 B18 B19 37.51(19) . . . . ?
C3 B12 B18 B21 62.2(2) . . . . ?
C4 B12 B18 B21 0.8(3) . . . . ?
B17 B12 B18 B21 -37.3(2) . . . . ?
B13 B12 B18 B21 100.4(2) . . . . ?
C4 B17 B18 B12 -38.78(19) . . . . ?
B21 B17 B18 B12 -138.1(2) . . . . ?
B16 B17 B18 B12 -100.9(2) . . . . ?
C4 B17 B18 B13 -0.9(3) . . . . ?
B12 B17 B18 B13 37.9(2) . . . . ?
B21 B17 B18 B13 -100.1(2) . . . . ?
B16 B17 B18 B13 -63.0(3) . . . . ?
C4 B17 B18 B19 62.2(2) . . . . ?
B12 B17 B18 B19 101.0(2) . . . . ?
B21 B17 B18 B19 -37.1(2) . . . . ?
B16 B17 B18 B19 0.1(3) . . . . ?
C4 B17 B18 B21 99.3(2) . . . . ?
B12 B17 B18 B21 138.1(2) . . . . ?
B16 B17 B18 B21 37.2(2) . . . . ?
C3 B13 B18 B12 38.56(18) . . . . ?
B19 B13 B18 B12 137.9(2) . . . . ?
B14 B13 B18 B12 100.2(2) . . . . ?
C3 B13 B18 B17 0.7(3) . . . . ?
B19 B13 B18 B17 100.0(2) . . . . ?
B12 B13 B18 B17 -37.8(2) . . . . ?
B14 B13 B18 B17 62.4(3) . . . . ?
C3 B13 B18 B19 -99.3(2) . . . . ?
B12 B13 B18 B19 -137.9(2) . . . . ?
B14 B13 B18 B19 -37.62(19) . . . . ?
C3 B13 B18 B21 -62.3(2) . . . . ?
B19 B13 B18 B21 37.0(2) . . . . ?
B12 B13 B18 B21 -100.8(2) . . . . ?
B14 B13 B18 B21 -0.6(3) . . . . ?
C3 B13 B19 B21 61.7(3) . . . . ?
B18 B13 B19 B21 -37.7(2) . . . . ?
B12 B13 B19 B21 -0.3(3) . . . . ?
B14 B13 B19 B21 100.3(2) . . . . ?
C3 B13 B19 B14 -38.64(19) . . . . ?
B18 B13 B19 B14 -138.0(2) . . . . ?
B12 B13 B19 B14 -100.6(2) . . . . ?
C3 B13 B19 B18 99.3(2) . . . . ?
B12 B13 B19 B18 37.33(19) . . . . ?
B14 B13 B19 B18 138.0(2) . . . . ?
C3 B13 B19 B20 -1.4(3) . . . . ?
B18 B13 B19 B20 -100.7(2) . . . . ?
B12 B13 B19 B20 -63.4(3) . . . . ?
B14 B13 B19 B20 37.2(2) . . . . ?
C3 B14 B19 B13 38.45(18) . . . . ?
B15 B14 B19 B13 101.1(2) . . . . ?
B20 B14 B19 B13 138.4(2) . . . . ?
C3 B14 B19 B21 -63.0(3) . . . . ?
B15 B14 B19 B21 -0.3(3) . . . . ?
B13 B14 B19 B21 -101.4(2) . . . . ?
B20 B14 B19 B21 37.0(2) . . . . ?
C3 B14 B19 B18 0.9(3) . . . . ?
B15 B14 B19 B18 63.5(3) . . . . ?
B13 B14 B19 B18 -37.56(19) . . . . ?
B20 B14 B19 B18 100.9(2) . . . . ?
C3 B14 B19 B20 -100.0(2) . . . . ?
B15 B14 B19 B20 -37.3(2) . . . . ?
B13 B14 B19 B20 -138.4(2) . . . . ?
B12 B18 B19 B13 -37.73(19) . . . . ?
B17 B18 B19 B13 -101.1(2) . . . . ?
B21 B18 B19 B13 -138.2(2) . . . . ?
B12 B18 B19 B21 100.5(2) . . . . ?
B17 B18 B19 B21 37.14(19) . . . . ?
B13 B18 B19 B21 138.2(2) . . . . ?
B12 B18 B19 B14 -0.1(3) . . . . ?
B17 B18 B19 B14 -63.5(3) . . . . ?
B13 B18 B19 B14 37.60(19) . . . . ?
B21 B18 B19 B14 -100.6(2) . . . . ?
B12 B18 B19 B20 63.3(2) . . . . ?
B17 B18 B19 B20 0.0(3) . . . . ?
B13 B18 B19 B20 101.1(2) . . . . ?
B21 B18 B19 B20 -37.15(19) . . . . ?
C4 B15 B20 B21 -1.0(3) . . . . ?
C3 B15 B20 B21 -62.2(2) . . . . ?
B16 B15 B20 B21 37.8(2) . . . . ?
B14 B15 B20 B21 -100.5(2) . . . . ?
C4 B15 B20 B16 -38.77(18) . . . . ?
C3 B15 B20 B16 -100.0(2) . . . . ?
B14 B15 B20 B16 -138.3(2) . . . . ?
C4 B15 B20 B14 99.5(2) . . . . ?
C3 B15 B20 B14 38.32(19) . . . . ?
B16 B15 B20 B14 138.3(2) . . . . ?
C4 B15 B20 B19 62.1(3) . . . . ?
C3 B15 B20 B19 0.9(3) . . . . ?
B16 B15 B20 B19 100.9(2) . . . . ?
B14 B15 B20 B19 -37.4(2) . . . . ?
C4 B16 B20 B15 38.98(19) . . . . ?
B17 B16 B20 B15 100.5(2) . . . . ?
B21 B16 B20 B15 137.8(2) . . . . ?
C4 B16 B20 B21 -98.8(2) . . . . ?
B15 B16 B20 B21 -137.8(2) . . . . ?
B17 B16 B20 B21 -37.28(19) . . . . ?
C4 B16 B20 B14 1.7(3) . . . . ?
B15 B16 B20 B14 -37.3(2) . . . . ?
B17 B16 B20 B14 63.2(3) . . . . ?
B21 B16 B20 B14 100.5(2) . . . . ?
C4 B16 B20 B19 -61.4(2) . . . . ?
B15 B16 B20 B19 -100.4(2) . . . . ?
B17 B16 B20 B19 0.1(3) . . . . ?
B21 B16 B20 B19 37.4(2) . . . . ?
C3 B14 B20 B15 -39.20(19) . . . . ?
B19 B14 B20 B15 -137.9(2) . . . . ?
B13 B14 B20 B15 -100.8(2) . . . . ?
C3 B14 B20 B21 61.6(2) . . . . ?
B15 B14 B20 B21 100.8(2) . . . . ?
B19 B14 B20 B21 -37.1(2) . . . . ?
B13 B14 B20 B21 0.1(3) . . . . ?
C3 B14 B20 B16 -2.0(3) . . . . ?
B15 B14 B20 B16 37.2(2) . . . . ?
B19 B14 B20 B16 -100.7(2) . . . . ?
B13 B14 B20 B16 -63.6(3) . . . . ?
C3 B14 B20 B19 98.7(2) . . . . ?
B15 B14 B20 B19 137.9(2) . . . . ?
B13 B14 B20 B19 37.2(2) . . . . ?
B13 B19 B20 B15 0.3(3) . . . . ?
B21 B19 B20 B15 -100.8(2) . . . . ?
B14 B19 B20 B15 37.6(2) . . . . ?
B18 B19 B20 B15 -63.2(3) . . . . ?
B13 B19 B20 B21 101.0(2) . . . . ?
B14 B19 B20 B21 138.3(2) . . . . ?
B18 B19 B20 B21 37.5(2) . . . . ?
B13 B19 B20 B16 63.4(3) . . . . ?
B21 B19 B20 B16 -37.6(2) . . . . ?
B14 B19 B20 B16 100.7(2) . . . . ?
B18 B19 B20 B16 -0.1(3) . . . . ?
B13 B19 B20 B14 -37.3(2) . . . . ?
B21 B19 B20 B14 -138.3(2) . . . . ?
B18 B19 B20 B14 -100.8(2) . . . . ?
B15 B20 B21 B17 -0.2(3) . . . . ?
B16 B20 B21 B17 37.35(19) . . . . ?
B14 B20 B21 B17 -63.6(3) . . . . ?
B19 B20 B21 B17 -100.7(2) . . . . ?
B15 B20 B21 B19 100.5(2) . . . . ?
B16 B20 B21 B19 138.0(2) . . . . ?
B14 B20 B21 B19 37.0(2) . . . . ?
B15 B20 B21 B16 -37.57(19) . . . . ?
B14 B20 B21 B16 -101.0(2) . . . . ?
B19 B20 B21 B16 -138.0(2) . . . . ?
B15 B20 B21 B18 63.0(3) . . . . ?
B16 B20 B21 B18 100.6(2) . . . . ?
B14 B20 B21 B18 -0.4(3) . . . . ?
B19 B20 B21 B18 -37.5(2) . . . . ?
C4 B17 B21 B20 1.4(3) . . . . ?
B12 B17 B21 B20 64.0(3) . . . . ?
B18 B17 B21 B20 101.4(2) . . . . ?
B16 B17 B21 B20 -37.4(2) . . . . ?
C4 B17 B21 B19 -62.7(3) . . . . ?
B12 B17 B21 B19 -0.1(3) . . . . ?
B18 B17 B21 B19 37.4(2) . . . . ?
B16 B17 B21 B19 -101.4(2) . . . . ?
C4 B17 B21 B16 38.72(18) . . . . ?
B12 B17 B21 B16 101.4(2) . . . . ?
B18 B17 B21 B16 138.8(2) . . . . ?
C4 B17 B21 B18 -100.1(2) . . . . ?
B12 B17 B21 B18 -37.41(19) . . . . ?
B16 B17 B21 B18 -138.8(2) . . . . ?
B13 B19 B21 B20 -100.8(2) . . . . ?
B14 B19 B21 B20 -37.2(2) . . . . ?
B18 B19 B21 B20 -138.2(2) . . . . ?
B13 B19 B21 B17 0.2(3) . . . . ?
B14 B19 B21 B17 63.8(3) . . . . ?
B18 B19 B21 B17 -37.2(2) . . . . ?
B20 B19 B21 B17 101.0(2) . . . . ?
B13 B19 B21 B16 -63.2(3) . . . . ?
B14 B19 B21 B16 0.4(3) . . . . ?
B18 B19 B21 B16 -100.6(2) . . . . ?
B20 B19 B21 B16 37.6(2) . . . . ?
B13 B19 B21 B18 37.5(2) . . . . ?
B14 B19 B21 B18 101.0(2) . . . . ?
B20 B19 B21 B18 138.2(2) . . . . ?
C4 B16 B21 B20 99.7(2) . . . . ?
B15 B16 B21 B20 37.6(2) . . . . ?
B17 B16 B21 B20 138.2(2) . . . . ?
C4 B16 B21 B17 -38.50(19) . . . . ?
B15 B16 B21 B17 -100.6(2) . . . . ?
B20 B16 B21 B17 -138.2(2) . . . . ?
C4 B16 B21 B19 61.8(3) . . . . ?
B15 B16 B21 B19 -0.3(3) . . . . ?
B20 B16 B21 B19 -37.9(2) . . . . ?
B17 B16 B21 B19 100.3(2) . . . . ?
C4 B16 B21 B18 -1.8(3) . . . . ?
B15 B16 B21 B18 -63.9(3) . . . . ?
B20 B16 B21 B18 -101.4(2) . . . . ?
B17 B16 B21 B18 36.7(2) . . . . ?
B12 B18 B21 B20 -62.9(3) . . . . ?
B17 B18 B21 B20 -100.4(2) . . . . ?
B13 B18 B21 B20 0.6(3) . . . . ?
B19 B18 B21 B20 37.8(2) . . . . ?
B12 B18 B21 B17 37.4(2) . . . . ?
B13 B18 B21 B17 101.0(2) . . . . ?
B19 B18 B21 B17 138.1(2) . . . . ?
B12 B18 B21 B19 -100.7(2) . . . . ?
B17 B18 B21 B19 -138.1(2) . . . . ?
B13 B18 B21 B19 -37.1(2) . . . . ?
B12 B18 B21 B16 0.6(3) . . . . ?
B17 B18 B21 B16 -36.8(2) . . . . ?
B13 B18 B21 B16 64.1(3) . . . . ?
B19 B18 B21 B16 101.3(2) . . . . ?
C3 B1 C1 C2 -89.5(3) . . . . ?
Br1 B1 C1 C2 90.7(2) . . . . ?
C3 B1 C1 B3 60.1(3) . . . . ?
Br1 B1 C1 B3 -119.7(2) . . . . ?
C3 B1 C1 B4 131.2(2) . . . . ?
Br1 B1 C1 B4 -48.5(3) . . . . ?
C3 B1 C1 B2 -15.3(4) . . . . ?
Br1 B1 C1 B2 164.90(17) . . . . ?
C3 B1 C1 B5 -159.3(2) . . . . ?
Br1 B1 C1 B5 20.9(3) . . . . ?
B8 B3 C1 B1 143.6(2) . . . . ?
B4 B3 C1 B1 104.5(2) . . . . ?
B9 B3 C1 B1 -153.0(2) . . . . ?
B2 B3 C1 B1 -114.8(2) . . . . ?
B8 B3 C1 C2 -63.1(2) . . . . ?
B4 B3 C1 C2 -102.2(2) . . . . ?
B9 B3 C1 C2 0.3(2) . . . . ?
B2 B3 C1 C2 38.46(17) . . . . ?
B8 B3 C1 B4 39.11(19) . . . . ?
B9 B3 C1 B4 102.5(2) . . . . ?
B2 B3 C1 B4 140.7(2) . . . . ?
B8 B3 C1 B2 -101.6(2) . . . . ?
B4 B3 C1 B2 -140.7(2) . . . . ?
B9 B3 C1 B2 -38.16(18) . . . . ?
B8 B3 C1 B5 1.6(3) . . . . ?
B4 B3 C1 B5 -37.46(19) . . . . ?
B9 B3 C1 B5 65.1(2) . . . . ?
B2 B3 C1 B5 103.2(2) . . . . ?
B3 B4 C1 B1 -112.4(2) . . . . ?
B8 B4 C1 B1 -151.2(2) . . . . ?
B5 B4 C1 B1 107.3(2) . . . . ?
B7 B4 C1 B1 145.9(2) . . . . ?
B3 B4 C1 C2 102.95(19) . . . . ?
B8 B4 C1 C2 64.2(2) . . . . ?
B5 B4 C1 C2 -37.38(18) . . . . ?
B7 B4 C1 C2 1.2(3) . . . . ?
B8 B4 C1 B3 -38.77(19) . . . . ?
B5 B4 C1 B3 -140.3(2) . . . . ?
B7 B4 C1 B3 -101.7(2) . . . . ?
B3 B4 C1 B2 37.68(19) . . . . ?
B8 B4 C1 B2 -1.1(3) . . . . ?
B5 B4 C1 B2 -102.7(2) . . . . ?
B7 B4 C1 B2 -64.0(2) . . . . ?
B3 B4 C1 B5 140.3(2) . . . . ?
B8 B4 C1 B5 101.6(2) . . . . ?
B7 B4 C1 B5 38.62(19) . . . . ?
C2 B2 C1 B1 -112.5(2) . . . . ?
B9 B2 C1 B1 148.0(2) . . . . ?
B10 B2 C1 B1 -149.1(2) . . . . ?
B3 B2 C1 B1 109.7(2) . . . . ?
B9 B2 C1 C2 -99.5(2) . . . . ?
B10 B2 C1 C2 -36.61(17) . . . . ?
B3 B2 C1 C2 -137.79(19) . . . . ?
C2 B2 C1 B3 137.79(19) . . . . ?
B9 B2 C1 B3 38.32(18) . . . . ?
B10 B2 C1 B3 101.2(2) . . . . ?
C2 B2 C1 B4 100.3(2) . . . . ?
B9 B2 C1 B4 0.8(3) . . . . ?
B10 B2 C1 B4 63.7(2) . . . . ?
B3 B2 C1 B4 -37.51(19) . . . . ?
C2 B2 C1 B5 32.90(18) . . . . ?
B9 B2 C1 B5 -66.6(2) . . . . ?
B10 B2 C1 B5 -3.7(2) . . . . ?
B3 B2 C1 B5 -104.9(2) . . . . ?
C2 B5 C1 B1 115.2(2) . . . . ?
B6 B5 C1 B1 151.8(2) . . . . ?
B7 B5 C1 B1 -145.0(2) . . . . ?
B4 B5 C1 B1 -106.1(2) . . . . ?
B6 B5 C1 C2 36.54(17) . . . . ?
B7 B5 C1 C2 99.7(2) . . . . ?
B4 B5 C1 C2 138.67(19) . . . . ?
C2 B5 C1 B3 -101.1(2) . . . . ?
B6 B5 C1 B3 -64.5(2) . . . . ?
B7 B5 C1 B3 -1.4(3) . . . . ?
B4 B5 C1 B3 37.60(19) . . . . ?
C2 B5 C1 B4 -138.67(19) . . . . ?
B6 B5 C1 B4 -102.1(2) . . . . ?
B7 B5 C1 B4 -38.96(19) . . . . ?
C2 B5 C1 B2 -33.06(18) . . . . ?
B6 B5 C1 B2 3.5(2) . . . . ?
B7 B5 C1 B2 66.6(2) . . . . ?
B4 B5 C1 B2 105.6(2) . . . . ?
B6 B10 C2 C5 -114.5(2) . . . . ?
B2 B10 C2 C5 104.3(2) . . . . ?
B11 B10 C2 C5 -153.6(2) . . . . ?
B9 B10 C2 C5 142.9(2) . . . . ?
B6 B10 C2 C1 102.80(19) . . . . ?
B2 B10 C2 C1 -38.35(17) . . . . ?
B11 B10 C2 C1 63.8(2) . . . . ?
B9 B10 C2 C1 0.2(2) . . . . ?
B2 B10 C2 B6 -141.1(2) . . . . ?
B11 B10 C2 B6 -39.02(19) . . . . ?
B9 B10 C2 B6 -102.6(2) . . . . ?
B6 B10 C2 B5 37.04(19) . . . . ?
B2 B10 C2 B5 -104.1(2) . . . . ?
B11 B10 C2 B5 -2.0(3) . . . . ?
B9 B10 C2 B5 -65.5(2) . . . . ?
B6 B10 C2 B2 141.1(2) . . . . ?
B11 B10 C2 B2 102.1(2) . . . . ?
B9 B10 C2 B2 38.58(18) . . . . ?
B1 C1 C2 C5 9.1(3) . . . . ?
B3 C1 C2 C5 -143.2(2) . . . . ?
B4 C1 C2 C5 150.2(2) . . . . ?
B2 C1 C2 C5 -103.8(2) . . . . ?
B5 C1 C2 C5 112.0(2) . . . . ?
B1 C1 C2 B10 151.9(2) . . . . ?
B3 C1 C2 B10 -0.3(2) . . . . ?
B4 C1 C2 B10 -66.9(2) . . . . ?
B2 C1 C2 B10 39.09(18) . . . . ?
B5 C1 C2 B10 -105.1(2) . . . . ?
B1 C1 C2 B6 -141.5(2) . . . . ?
B3 C1 C2 B6 66.2(2) . . . . ?
B4 C1 C2 B6 -0.4(2) . . . . ?
B2 C1 C2 B6 105.6(2) . . . . ?
B5 C1 C2 B6 -38.59(18) . . . . ?
B1 C1 C2 B5 -103.0(2) . . . . ?
B3 C1 C2 B5 104.8(2) . . . . ?
B4 C1 C2 B5 38.19(19) . . . . ?
B2 C1 C2 B5 144.21(19) . . . . ?
B1 C1 C2 B2 112.8(2) . . . . ?
B3 C1 C2 B2 -39.43(18) . . . . ?
B4 C1 C2 B2 -106.0(2) . . . . ?
B5 C1 C2 B2 -144.21(19) . . . . ?
B5 B6 C2 C5 -110.7(2) . . . . ?
B10 B6 C2 C5 108.8(2) . . . . ?
B7 B6 C2 C5 -149.7(2) . . . . ?
B11 B6 C2 C5 147.3(2) . . . . ?
B5 B6 C2 B10 140.5(2) . . . . ?
B7 B6 C2 B10 101.5(2) . . . . ?
B11 B6 C2 B10 38.54(18) . . . . ?
B5 B6 C2 C1 38.42(18) . . . . ?
B10 B6 C2 C1 -102.12(19) . . . . ?
B7 B6 C2 C1 -0.6(2) . . . . ?
B11 B6 C2 C1 -63.6(2) . . . . ?
B10 B6 C2 B5 -140.5(2) . . . . ?
B7 B6 C2 B5 -39.05(19) . . . . ?
B11 B6 C2 B5 -102.0(2) . . . . ?
B5 B6 C2 B2 103.6(2) . . . . ?
B10 B6 C2 B2 -36.93(19) . . . . ?
B7 B6 C2 B2 64.6(2) . . . . ?
B11 B6 C2 B2 1.6(3) . . . . ?
C1 B5 C2 C5 -108.3(2) . . . . ?
B6 B5 C2 C5 113.6(2) . . . . ?
B7 B5 C2 C5 152.9(2) . . . . ?
B4 B5 C2 C5 -144.0(2) . . . . ?
C1 B5 C2 B10 100.7(2) . . . . ?
B6 B5 C2 B10 -37.36(19) . . . . ?
B7 B5 C2 B10 1.9(3) . . . . ?
B4 B5 C2 B10 65.0(2) . . . . ?
B6 B5 C2 C1 -138.09(19) . . . . ?
B7 B5 C2 C1 -98.8(2) . . . . ?
B4 B5 C2 C1 -35.71(17) . . . . ?
C1 B5 C2 B6 138.09(19) . . . . ?
B7 B5 C2 B6 39.28(19) . . . . ?
B4 B5 C2 B6 102.4(2) . . . . ?
C1 B5 C2 B2 33.24(18) . . . . ?
B6 B5 C2 B2 -104.9(2) . . . . ?
B7 B5 C2 B2 -65.6(2) . . . . ?
B4 B5 C2 B2 -2.5(2) . . . . ?
C1 B2 C2 C5 110.7(2) . . . . ?
B9 B2 C2 C5 -150.3(2) . . . . ?
B10 B2 C2 C5 -111.7(2) . . . . ?
B3 B2 C2 C5 147.1(2) . . . . ?
C1 B2 C2 B10 -137.65(19) . . . . ?
B9 B2 C2 B10 -38.62(18) . . . . ?
B3 B2 C2 B10 -101.2(2) . . . . ?
B9 B2 C2 C1 99.0(2) . . . . ?
B10 B2 C2 C1 137.65(19) . . . . ?
B3 B2 C2 C1 36.48(16) . . . . ?
C1 B2 C2 B6 -100.6(2) . . . . ?
B9 B2 C2 B6 -1.6(2) . . . . ?
B10 B2 C2 B6 37.03(19) . . . . ?
B3 B2 C2 B6 -64.1(2) . . . . ?
C1 B2 C2 B5 -33.52(18) . . . . ?
B9 B2 C2 B5 65.5(2) . . . . ?
B10 B2 C2 B5 104.1(2) . . . . ?
B3 B2 C2 B5 3.0(2) . . . . ?
C1 B1 C3 C4 -86.2(3) . . . . ?
Br1 B1 C3 C4 93.5(2) . . . . ?
C1 B1 C3 B13 61.7(3) . . . . ?
Br1 B1 C3 B13 -118.6(2) . . . . ?
C1 B1 C3 B14 133.3(2) . . . . ?
Br1 B1 C3 B14 -46.9(3) . . . . ?
C1 B1 C3 B12 -12.2(4) . . . . ?
Br1 B1 C3 B12 167.53(17) . . . . ?
C1 B1 C3 B15 -156.6(2) . . . . ?
Br1 B1 C3 B15 23.2(3) . . . . ?
B19 B13 C3 B1 145.2(2) . . . . ?
B18 B13 C3 B1 -152.0(2) . . . . ?
B12 B13 C3 B1 -113.3(2) . . . . ?
B14 B13 C3 B1 106.0(2) . . . . ?
B19 B13 C3 C4 -63.1(2) . . . . ?
B18 B13 C3 C4 -0.3(3) . . . . ?
B12 B13 C3 C4 38.39(18) . . . . ?
B14 B13 C3 C4 -102.3(2) . . . . ?
B19 B13 C3 B14 39.2(2) . . . . ?
B18 B13 C3 B14 102.0(2) . . . . ?
B12 B13 C3 B14 140.7(2) . . . . ?
B19 B13 C3 B12 -101.5(2) . . . . ?
B18 B13 C3 B12 -38.71(19) . . . . ?
B14 B13 C3 B12 -140.7(2) . . . . ?
B19 B13 C3 B15 2.1(3) . . . . ?
B18 B13 C3 B15 64.9(3) . . . . ?
B12 B13 C3 B15 103.6(2) . . . . ?
B14 B13 C3 B15 -37.2(2) . . . . ?
B15 B14 C3 B1 108.2(2) . . . . ?
B19 B14 C3 B1 -149.9(2) . . . . ?
B13 B14 C3 B1 -110.9(2) . . . . ?
B20 B14 C3 B1 147.2(2) . . . . ?
B15 B14 C3 C4 -37.43(19) . . . . ?
B19 B14 C3 C4 64.5(2) . . . . ?
B13 B14 C3 C4 103.5(2) . . . . ?
B20 B14 C3 C4 1.6(3) . . . . ?
B15 B14 C3 B13 -140.9(2) . . . . ?
B19 B14 C3 B13 -39.04(19) . . . . ?
B20 B14 C3 B13 -101.9(2) . . . . ?
B15 B14 C3 B12 -103.3(2) . . . . ?
B19 B14 C3 B12 -1.4(3) . . . . ?
B13 B14 C3 B12 37.64(19) . . . . ?
B20 B14 C3 B12 -64.3(2) . . . . ?
B19 B14 C3 B15 101.9(2) . . . . ?
B13 B14 C3 B15 140.9(2) . . . . ?
B20 B14 C3 B15 39.04(19) . . . . ?
C4 B12 C3 B1 -113.1(2) . . . . ?
B18 B12 C3 B1 147.7(2) . . . . ?
B17 B12 C3 B1 -149.5(2) . . . . ?
B13 B12 C3 B1 108.6(2) . . . . ?
B18 B12 C3 C4 -99.2(2) . . . . ?
B17 B12 C3 C4 -36.39(17) . . . . ?
B13 B12 C3 C4 -138.2(2) . . . . ?
C4 B12 C3 B13 138.2(2) . . . . ?
B18 B12 C3 B13 39.06(18) . . . . ?
B17 B12 C3 B13 101.9(2) . . . . ?
C4 B12 C3 B14 100.5(2) . . . . ?
B18 B12 C3 B14 1.3(3) . . . . ?
B17 B12 C3 B14 64.1(2) . . . . ?
B13 B12 C3 B14 -37.72(19) . . . . ?
C4 B12 C3 B15 32.85(18) . . . . ?
B18 B12 C3 B15 -66.3(2) . . . . ?
B17 B12 C3 B15 -3.5(3) . . . . ?
B13 B12 C3 B15 -105.4(2) . . . . ?
C4 B15 C3 B1 114.8(2) . . . . ?
B16 B15 C3 B1 151.2(2) . . . . ?
B20 B15 C3 B1 -145.9(2) . . . . ?
B14 B15 C3 B1 -106.5(2) . . . . ?
B16 B15 C3 C4 36.48(18) . . . . ?
B20 B15 C3 C4 99.4(2) . . . . ?
B14 B15 C3 C4 138.7(2) . . . . ?
C4 B15 C3 B13 -101.3(2) . . . . ?
B16 B15 C3 B13 -64.8(2) . . . . ?
B20 B15 C3 B13 -1.9(3) . . . . ?
B14 B15 C3 B13 37.4(2) . . . . ?
C4 B15 C3 B14 -138.7(2) . . . . ?
B16 B15 C3 B14 -102.2(2) . . . . ?
B20 B15 C3 B14 -39.4(2) . . . . ?
C4 B15 C3 B12 -33.13(18) . . . . ?
B16 B15 C3 B12 3.3(3) . . . . ?
B20 B15 C3 B12 66.2(2) . . . . ?
B14 B15 C3 B12 105.6(2) . . . . ?
B1 C3 C4 C11 6.0(3) . . . . ?
B13 C3 C4 C11 -144.3(2) . . . . ?
B14 C3 C4 C11 148.5(2) . . . . ?
B12 C3 C4 C11 -105.2(2) . . . . ?
B15 C3 C4 C11 110.3(2) . . . . ?
B1 C3 C4 B17 150.0(2) . . . . ?
B13 C3 C4 B17 -0.2(3) . . . . ?
B14 C3 C4 B17 -67.4(2) . . . . ?
B12 C3 C4 B17 38.84(19) . . . . ?
B15 C3 C4 B17 -105.6(2) . . . . ?
B1 C3 C4 B16 -143.1(2) . . . . ?
B13 C3 C4 B16 66.6(2) . . . . ?
B14 C3 C4 B16 -0.6(3) . . . . ?
B12 C3 C4 B16 105.7(2) . . . . ?
B15 C3 C4 B16 -38.81(19) . . . . ?
B1 C3 C4 B15 -104.3(2) . . . . ?
B13 C3 C4 B15 105.4(2) . . . . ?
B14 C3 C4 B15 38.21(19) . . . . ?
B12 C3 C4 B15 144.5(2) . . . . ?
B1 C3 C4 B12 111.2(2) . . . . ?
B13 C3 C4 B12 -39.06(19) . . . . ?
B14 C3 C4 B12 -106.3(2) . . . . ?
B15 C3 C4 B12 -144.5(2) . . . . ?
B12 B17 C4 C11 104.5(2) . . . . ?
B21 B17 C4 C11 -153.3(2) . . . . ?
B18 B17 C4 C11 143.3(2) . . . . ?
B16 B17 C4 C11 -114.0(2) . . . . ?
B12 B17 C4 C3 -38.14(19) . . . . ?
B21 B17 C4 C3 64.0(2) . . . . ?
B18 B17 C4 C3 0.7(3) . . . . ?
B16 B17 C4 C3 103.3(2) . . . . ?
B12 B17 C4 B16 -141.5(2) . . . . ?
B21 B17 C4 B16 -39.31(19) . . . . ?
B18 B17 C4 B16 -102.6(2) . . . . ?
B12 B17 C4 B15 -104.2(2) . . . . ?
B21 B17 C4 B15 -2.1(3) . . . . ?
B18 B17 C4 B15 -65.4(3) . . . . ?
B16 B17 C4 B15 37.2(2) . . . . ?
B21 B17 C4 B12 102.1(2) . . . . ?
B18 B17 C4 B12 38.8(2) . . . . ?
B16 B17 C4 B12 141.5(2) . . . . ?
B15 B16 C4 C11 -108.5(3) . . . . ?
B20 B16 C4 C11 -147.8(2) . . . . ?
B17 B16 C4 C11 110.8(3) . . . . ?
B21 B16 C4 C11 149.9(2) . . . . ?
B15 B16 C4 C3 38.58(18) . . . . ?
B20 B16 C4 C3 -0.7(3) . . . . ?
B17 B16 C4 C3 -102.1(2) . . . . ?
B21 B16 C4 C3 -63.0(3) . . . . ?
B15 B16 C4 B17 140.7(2) . . . . ?
B20 B16 C4 B17 101.4(2) . . . . ?
B21 B16 C4 B17 39.1(2) . . . . ?
B20 B16 C4 B15 -39.27(19) . . . . ?
B17 B16 C4 B15 -140.7(2) . . . . ?
B21 B16 C4 B15 -101.6(2) . . . . ?
B15 B16 C4 B12 104.0(2) . . . . ?
B20 B16 C4 B12 64.7(3) . . . . ?
B17 B16 C4 B12 -36.7(2) . . . . ?
B21 B16 C4 B12 2.4(3) . . . . ?
C3 B15 C4 C11 -107.5(2) . . . . ?
B16 B15 C4 C11 114.3(2) . . . . ?
B20 B15 C4 C11 153.7(2) . . . . ?
B14 B15 C4 C11 -143.2(2) . . . . ?
B16 B15 C4 C3 -138.2(2) . . . . ?
B20 B15 C4 C3 -98.7(2) . . . . ?
B14 B15 C4 C3 -35.67(17) . . . . ?
C3 B15 C4 B17 100.7(2) . . . . ?
B16 B15 C4 B17 -37.5(2) . . . . ?
B20 B15 C4 B17 2.0(3) . . . . ?
B14 B15 C4 B17 65.0(2) . . . . ?
C3 B15 C4 B16 138.2(2) . . . . ?
B20 B15 C4 B16 39.42(19) . . . . ?
B14 B15 C4 B16 102.5(2) . . . . ?
C3 B15 C4 B12 33.07(18) . . . . ?
B16 B15 C4 B12 -105.1(2) . . . . ?
B20 B15 C4 B12 -65.7(2) . . . . ?
B14 B15 C4 B12 -2.6(3) . . . . ?
C3 B12 C4 C11 108.8(2) . . . . ?
B18 B12 C4 C11 -152.2(2) . . . . ?
B17 B12 C4 C11 -113.2(2) . . . . ?
B13 B12 C4 C11 145.0(2) . . . . ?
B18 B12 C4 C3 99.0(2) . . . . ?
B17 B12 C4 C3 137.9(2) . . . . ?
B13 B12 C4 C3 36.15(17) . . . . ?
C3 B12 C4 B17 -137.9(2) . . . . ?
B18 B12 C4 B17 -38.91(19) . . . . ?
B13 B12 C4 B17 -101.8(2) . . . . ?
C3 B12 C4 B16 -101.0(2) . . . . ?
B18 B12 C4 B16 -2.0(3) . . . . ?
B17 B12 C4 B16 36.9(2) . . . . ?
B13 B12 C4 B16 -64.9(2) . . . . ?
C3 B12 C4 B15 -33.42(18) . . . . ?
B18 B12 C4 B15 65.6(2) . . . . ?
B17 B12 C4 B15 104.5(2) . . . . ?
B13 B12 C4 B15 2.7(3) . . . . ?
B10 C2 C5 C10 -23.0(3) . . . . ?
C1 C2 C5 C10 116.1(2) . . . . ?
B6 C2 C5 C10 -97.4(3) . . . . ?
B5 C2 C5 C10 -171.9(2) . . . . ?
B2 C2 C5 C10 47.6(3) . . . . ?
B10 C2 C5 C6 158.0(2) . . . . ?
C1 C2 C5 C6 -62.9(3) . . . . ?
B6 C2 C5 C6 83.5(3) . . . . ?
B5 C2 C5 C6 9.1(3) . . . . ?
B2 C2 C5 C6 -131.4(2) . . . . ?
C10 C5 C6 C7 -1.3(4) . . . . ?
C2 C5 C6 C7 177.7(2) . . . . ?
C5 C6 C7 C8 1.3(4) . . . . ?
C6 C7 C8 C9 0.3(4) . . . . ?
C7 C8 C9 C10 -1.9(4) . . . . ?
C8 C9 C10 C5 1.8(4) . . . . ?
C6 C5 C10 C9 -0.2(4) . . . . ?
C2 C5 C10 C9 -179.3(2) . . . . ?
C3 C4 C11 C16 -59.7(3) . . . . ?
B17 C4 C11 C16 160.5(2) . . . . ?
B16 C4 C11 C16 85.1(3) . . . . ?
B15 C4 C11 C16 11.2(3) . . . . ?
B12 C4 C11 C16 -128.2(2) . . . . ?
C3 C4 C11 C12 119.0(2) . . . . ?
B17 C4 C11 C12 -20.7(3) . . . . ?
B16 C4 C11 C12 -96.2(3) . . . . ?
B15 C4 C11 C12 -170.0(2) . . . . ?
B12 C4 C11 C12 50.6(3) . . . . ?
C16 C11 C12 C13 -0.6(4) . . . . ?
C4 C11 C12 C13 -179.3(2) . . . . ?
C11 C12 C13 C14 0.8(4) . . . . ?
C12 C13 C14 C15 -0.4(4) . . . . ?
C13 C14 C15 C16 -0.3(5) . . . . ?
C14 C15 C16 C11 0.5(4) . . . . ?
C12 C11 C16 C15 -0.1(4) . . . . ?
C4 C11 C16 C15 178.6(2) . . . . ?
